data_4514390
loop_
_publ_author_name
'Zhao, Xiaoyu'
'Song, Xiaoyu'
'Li, Yang'
'Chang, Ze'
'Chen, Long'

_publ_section_title
;
 Targeted Construction of Light-Harvesting Metal-Organic Frameworks
 Featuring Efficient Host-Guest Energy Transfer.
;
_journal_issue 6
_journal_name_full 'ACS applied materials &amp; interfaces'
_journal_page_first 5633
_journal_page_last 5640
_journal_paper_doi 10.1021/acsami.7b17755
_journal_volume 10
_journal_year 2018
_chemical_formula_moiety 'C140 H88 Cd4 N8 O16'
_chemical_formula_sum 'C140 H88 Cd4 N8 O16'
_chemical_formula_weight 2587.78
_space_group_IT_number 9
_space_group_name_Hall 'C -2yc'
_space_group_name_H-M_alt 'C 1 c 1'
_symmetry_cell_setting monoclinic
_symmetry_space_group_name_Hall 'C -2yc'
_symmetry_space_group_name_H-M 'C 1 c 1'
_atom_sites_solution_hydrogens geom
_atom_sites_solution_primary direct
_atom_sites_solution_secondary difmap
_audit_creation_method SHELXL-97
_cell_angle_alpha 90.00
_cell_angle_beta 93.068(5)
_cell_angle_gamma 90.00
_cell_formula_units_Z 4
_cell_length_a 37.303(5)
_cell_length_b 24.999(4)
_cell_length_c 20.771(3)
_cell_measurement_reflns_used 20362
_cell_measurement_temperature 293(2)
_cell_measurement_theta_max 27.5
_cell_measurement_theta_min 3.0
_cell_volume 19342(5)
_computing_structure_refinement 'SHELXL-97 (Sheldrick, 1997)'
_computing_structure_solution 'SHELXS-97 (Sheldrick, 1990)'
_diffrn_ambient_temperature 293(2)
_diffrn_measured_fraction_theta_full 0.992
_diffrn_measured_fraction_theta_max 0.992
_diffrn_measurement_device_type bruker-ccd
_diffrn_radiation_monochromator graphite
_diffrn_radiation_source 'fine-focus sealed tube'
_diffrn_radiation_type MoK\a
_diffrn_radiation_wavelength 0.71073
_diffrn_reflns_av_R_equivalents 0.057
_diffrn_reflns_av_sigmaI/netI 0.0651
_diffrn_reflns_limit_h_max 44
_diffrn_reflns_limit_h_min -44
_diffrn_reflns_limit_k_max 29
_diffrn_reflns_limit_k_min 0
_diffrn_reflns_limit_l_max 24
_diffrn_reflns_limit_l_min -21
_diffrn_reflns_number 29660
_diffrn_reflns_theta_full 25.01
_diffrn_reflns_theta_max 25.01
_diffrn_reflns_theta_min 3.02
_exptl_absorpt_coefficient_mu 0.477
_exptl_absorpt_correction_T_max 0.9106
_exptl_absorpt_correction_T_min 0.9023
_exptl_absorpt_correction_type multi-scan
_exptl_absorpt_process_details sadabs
_exptl_crystal_colour yellow
_exptl_crystal_density_diffrn 0.889
_exptl_crystal_density_method 'not measured'
_exptl_crystal_description block
_exptl_crystal_F_000 5216
_exptl_crystal_size_max 0.22
_exptl_crystal_size_mid 0.21
_exptl_crystal_size_min 0.20
_platon_squeeze_details
;
;
_refine_diff_density_max 0.657
_refine_diff_density_min -0.356
_refine_diff_density_rms 0.075
_refine_ls_abs_structure_details 'Flack H D (1983), Acta Cryst. A39, 876-881'
_refine_ls_abs_structure_Flack 0.193(12)
_refine_ls_extinction_method none
_refine_ls_goodness_of_fit_ref 1.095
_refine_ls_hydrogen_treatment mixed
_refine_ls_matrix_type full
_refine_ls_number_parameters 1513
_refine_ls_number_reflns 29660
_refine_ls_number_restraints 2
_refine_ls_restrained_S_all 1.095
_refine_ls_R_factor_all 0.0480
_refine_ls_R_factor_gt 0.0400
_refine_ls_shift/su_max 0.002
_refine_ls_shift/su_mean 0.000
_refine_ls_structure_factor_coef Fsqd
_refine_ls_weighting_details 'calc w=1/[\s^2^(Fo^2^)+(0.0455P)^2^+0.0000P] where P=(Fo^2^+2Fc^2^)/3'
_refine_ls_weighting_scheme calc
_refine_ls_wR_factor_gt 0.0933
_refine_ls_wR_factor_ref 0.0965
_reflns_number_gt 25936
_reflns_number_total 29660
_reflns_threshold_expression >2sigma(I)
_cod_data_source_file am7b17755_si_003.cif
_cod_data_source_block TPPE-1,4-NDA-CdSO4
_cod_depositor_comments 'Adding full bibliography for 4514390--4514391.cif.'
_cod_original_sg_symbol_H-M Cc
_cod_database_code 4514390

loop_
_symmetry_equiv_pos_as_xyz
'x, y, z'
'x, -y, z+1/2'
'x+1/2, y+1/2, z'
'x+1/2, -y+1/2, z+1/2'

loop_
_atom_site_label
_atom_site_type_symbol
_atom_site_fract_x
_atom_site_fract_y
_atom_site_fract_z
_atom_site_U_iso_or_equiv
_atom_site_adp_type
_atom_site_occupancy
_atom_site_symmetry_multiplicity
_atom_site_calc_flag
_atom_site_refinement_flags
Cd1 Cd 0.591238(8) 0.091487(12) 0.709318(13) 0.01740(8) Uani 1 1 d .
Cd2 Cd 0.079952(8) 0.337712(12) 1.004359(13) 0.01705(8) Uani 1 1 d .
Cd3 Cd 0.104779(8) 0.086624(12) 0.668489(13) 0.01617(7) Uani 1 1 d .
Cd4 Cd 0.076828(8) 0.162284(12) 0.508320(13) 0.01708(8) Uani 1 1 d .
O1 O 0.57573(8) 0.02685(12) 0.78335(13) 0.0214(7) Uani 1 1 d .
O2 O 0.60083(8) 0.10044(13) 0.82424(14) 0.0216(7) Uani 1 1 d .
O3 O 0.57540(8) -0.03365(12) 1.12928(14) 0.0217(7) Uani 1 1 d .
O4 O 0.55503(8) -0.09970(12) 1.06551(14) 0.0203(7) Uani 1 1 d .
O5 O 0.59006(9) 0.35009(14) 0.89547(15) 0.0297(8) Uani 1 1 d .
O6 O 0.56380(8) 0.27498(14) 0.92338(15) 0.0298(8) Uani 1 1 d .
O7 O 0.61346(8) 0.15438(12) 0.64384(13) 0.0208(7) Uani 1 1 d .
O8 O 0.59635(8) 0.22386(13) 0.58299(14) 0.0237(7) Uani 1 1 d .
O9 O 0.09379(8) 0.10097(13) 0.78239(14) 0.0246(7) Uani 1 1 d .
O10 O 0.12856(8) 0.03381(13) 0.75561(15) 0.0268(8) Uani 1 1 d .
O11 O 0.12384(8) -0.01350(13) 1.10478(15) 0.0244(7) Uani 1 1 d .
O12 O 0.10645(8) -0.08490(12) 1.05002(15) 0.0216(7) Uani 1 1 d .
O13 O 0.09185(8) 0.28572(12) 0.91641(14) 0.0207(7) Uani 1 1 d .
O14 O 0.05954(8) 0.35834(12) 0.89053(13) 0.0208(7) Uani 1 1 d .
O15 O 0.07238(8) 0.16282(12) 0.62715(14) 0.0214(7) Uani 1 1 d .
O16 O 0.05263(8) 0.23293(12) 0.57183(14) 0.0247(7) Uani 1 1 d .
N1 N -0.36745(9) 0.29681(16) 1.01760(18) 0.0233(9) Uani 1 1 d .
N2 N -0.36665(9) -0.12073(15) 0.98623(17) 0.0225(9) Uani 1 1 d .
N3 N 0.02322(9) 0.29531(16) 0.99993(17) 0.0223(9) Uani 1 1 d .
N4 N 0.02325(9) -0.11787(15) 0.99261(17) 0.0226(9) Uani 1 1 d .
N5 N 0.15074(9) 0.55516(15) 0.71539(17) 0.0197(8) Uani 1 1 d .
N6 N 0.15493(9) 0.13840(15) 0.68606(17) 0.0215(8) Uani 1 1 d .
N7 N 0.54822(9) 0.54545(16) 0.66714(18) 0.0230(9) Uani 1 1 d .
N8 N 0.53734(9) 0.13559(16) 0.72542(18) 0.0228(9) Uani 1 1 d .
C1 C -0.33645(13) 0.3228(2) 1.0088(3) 0.0346(12) Uani 1 1 d .
H1A H -0.3366 0.3599 1.0049 0.042 Uiso 1 1 calc R
C2 C -0.30391(12) 0.2950(2) 1.0053(3) 0.0335(12) Uani 1 1 d .
H2A H -0.2828 0.3138 0.9992 0.040 Uiso 1 1 calc R
C3 C -0.30300(11) 0.23843(18) 1.0110(2) 0.0216(10) Uani 1 1 d .
C4 C -0.33565(11) 0.21312(19) 1.0204(2) 0.0274(11) Uani 1 1 d .
H4A H -0.3364 0.1761 1.0248 0.033 Uiso 1 1 calc R
C5 C -0.36689(13) 0.2427(2) 1.0232(2) 0.0297(12) Uani 1 1 d .
H5A H -0.3883 0.2248 1.0291 0.036 Uiso 1 1 calc R
C6 C -0.26965(11) 0.20753(19) 1.0042(2) 0.0235(10) Uani 1 1 d .
C7 C -0.26363(11) 0.15994(17) 1.0374(2) 0.0195(10) Uani 1 1 d .
H7A H -0.2803 0.1482 1.0660 0.023 Uiso 1 1 calc R
C8 C -0.23325(11) 0.12978(18) 1.0286(2) 0.0214(10) Uani 1 1 d .
H8A H -0.2300 0.0976 1.0508 0.026 Uiso 1 1 calc R
C9 C -0.20731(11) 0.14667(18) 0.9872(2) 0.0201(10) Uani 1 1 d .
C10 C -0.21258(11) 0.19532(19) 0.9563(2) 0.0272(11) Uani 1 1 d .
H10A H -0.1952 0.2080 0.9296 0.033 Uiso 1 1 calc R
C11 C -0.24317(12) 0.2256(2) 0.9645(2) 0.0316(12) Uani 1 1 d .
H11A H -0.2461 0.2582 0.9432 0.038 Uiso 1 1 calc R
C12 C -0.17346(10) 0.11553(18) 0.9771(2) 0.0206(10) Uani 1 1 d .
C13 C -0.17247(11) 0.06105(18) 0.9695(2) 0.0195(9) Uani 1 1 d .
C14 C -0.20481(11) 0.02669(17) 0.9631(2) 0.0180(9) Uani 1 1 d .
C15 C -0.20549(11) -0.01951(18) 1.0004(2) 0.0246(10) Uani 1 1 d .
H15A H -0.1851 -0.0292 1.0256 0.030 Uiso 1 1 calc R
C16 C -0.23598(11) -0.05151(18) 1.0010(2) 0.0229(10) Uani 1 1 d .
H16A H -0.2361 -0.0819 1.0268 0.027 Uiso 1 1 calc R
C17 C -0.26690(10) -0.03765(18) 0.9620(2) 0.0189(9) Uani 1 1 d .
C18 C -0.26478(10) 0.00538(17) 0.9215(2) 0.0176(9) Uani 1 1 d .
H18A H -0.2843 0.0132 0.8933 0.021 Uiso 1 1 calc R
C19 C -0.23422(11) 0.03817(19) 0.9208(2) 0.0217(10) Uani 1 1 d .
H19A H -0.2336 0.0671 0.8927 0.026 Uiso 1 1 calc R
C20 C -0.30080(11) -0.06853(18) 0.9668(2) 0.0184(10) Uani 1 1 d .
C21 C -0.32917(12) -0.06555(18) 0.9222(2) 0.0239(10) Uani 1 1 d .
H21A H -0.3270 -0.0463 0.8843 0.029 Uiso 1 1 calc R
C22 C -0.36106(12) -0.09131(17) 0.9336(2) 0.0225(10) Uani 1 1 d .
H22A H -0.3799 -0.0880 0.9028 0.027 Uiso 1 1 calc R
C23 C -0.33829(12) -0.1258(2) 1.0292(2) 0.0273(11) Uani 1 1 d .
H23A H -0.3408 -0.1483 1.0643 0.033 Uiso 1 1 calc R
C24 C -0.30565(12) -0.09962(19) 1.0246(2) 0.0285(11) Uani 1 1 d .
H24 H -0.2877 -0.1019 1.0573 0.034 Uiso 1 1 calc R
C25 C -0.14015(10) 0.14906(18) 0.9800(2) 0.0210(10) Uani 1 1 d .
C26 C -0.13325(11) 0.18508(19) 1.0297(2) 0.0242(10) Uani 1 1 d .
H26A H -0.1495 0.1886 1.0618 0.029 Uiso 1 1 calc R
C27 C -0.10159(11) 0.21664(19) 1.0322(2) 0.0269(11) Uani 1 1 d .
H27A H -0.0969 0.2406 1.0659 0.032 Uiso 1 1 calc R
C28 C -0.07802(11) 0.21126(18) 0.9843(2) 0.0213(10) Uani 1 1 d .
C29 C -0.08534(11) 0.17726(19) 0.9335(2) 0.0251(10) Uani 1 1 d .
H29A H -0.0693 0.1750 0.9008 0.030 Uiso 1 1 calc R
C30 C -0.11637(11) 0.1458(2) 0.9300(2) 0.0277(11) Uani 1 1 d .
H30A H -0.1212 0.1232 0.8951 0.033 Uiso 1 1 calc R
C31 C -0.04276(11) 0.24153(19) 0.9889(2) 0.0242(10) Uani 1 1 d .
C32 C -0.04001(12) 0.2933(2) 1.0128(2) 0.0295(11) Uani 1 1 d .
H32A H -0.0603 0.3108 1.0264 0.035 Uiso 1 1 calc R
C33 C -0.00712(12) 0.3189(2) 1.0162(2) 0.0284(11) Uani 1 1 d .
H33A H -0.0061 0.3541 1.0306 0.034 Uiso 1 1 calc R
C34 C 0.02066(12) 0.2458(2) 0.9772(2) 0.0268(11) Uani 1 1 d .
H34A H 0.0415 0.2291 0.9649 0.032 Uiso 1 1 calc R
C35 C -0.01157(12) 0.2173(2) 0.9707(2) 0.0314(12) Uani 1 1 d .
H35A H -0.0120 0.1827 0.9543 0.038 Uiso 1 1 calc R
C36 C -0.13832(10) 0.03134(18) 0.9706(2) 0.0189(9) Uani 1 1 d .
C37 C -0.13003(11) -0.0023(2) 0.9206(2) 0.0282(11) Uani 1 1 d .
H37A H -0.1458 -0.0044 0.8845 0.034 Uiso 1 1 calc R
C38 C -0.09922(12) -0.0326(2) 0.9223(2) 0.0297(12) Uani 1 1 d .
H38A H -0.0942 -0.0540 0.8873 0.036 Uiso 1 1 calc R
C39 C -0.07569(11) -0.03146(19) 0.9759(2) 0.0250(11) Uani 1 1 d .
C40 C -0.08408(11) 0.0000(2) 1.0279(2) 0.0266(10) Uani 1 1 d .
H40A H -0.0691 0.0001 1.0652 0.032 Uiso 1 1 calc R
C41 C -0.11464(11) 0.03129(19) 1.0245(2) 0.0239(10) Uani 1 1 d .
H41A H -0.1195 0.0530 1.0594 0.029 Uiso 1 1 calc R
C42 C -0.04168(11) -0.0639(2) 0.9808(2) 0.0264(11) Uani 1 1 d .
C43 C -0.03175(12) -0.0906(2) 1.0364(2) 0.0330(12) Uani 1 1 d .
H43A H -0.0465 -0.0908 1.0711 0.040 Uiso 1 1 calc R
C44 C 0.00144(12) -0.1177(2) 1.0400(2) 0.0310(12) Uani 1 1 d .
H44A H 0.0081 -0.1362 1.0776 0.037 Uiso 1 1 calc R
C45 C 0.01331(12) -0.0921(2) 0.9377(2) 0.0311(12) Uani 1 1 d .
H45A H 0.0288 -0.0923 0.9040 0.037 Uiso 1 1 calc R
C46 C -0.01868(13) -0.0655(2) 0.9293(2) 0.0314(11) Uani 1 1 d .
H46A H -0.0251 -0.0489 0.8904 0.038 Uiso 1 1 calc R
C47 C 0.17951(12) 0.5800(2) 0.6957(2) 0.0237(11) Uani 1 1 d .
H47A H 0.1771 0.6143 0.6786 0.028 Uiso 1 1 calc R
C48 C 0.21371(12) 0.55589(19) 0.7000(2) 0.0248(10) Uani 1 1 d .
H48A H 0.2335 0.5744 0.6864 0.030 Uiso 1 1 calc R
C49 C 0.21768(11) 0.50559(18) 0.72387(19) 0.0196(10) Uani 1 1 d .
C50 C 0.18720(12) 0.48061(19) 0.7444(2) 0.0247(10) Uani 1 1 d .
H50A H 0.1888 0.4462 0.7612 0.030 Uiso 1 1 calc R
C51 C 0.15516(12) 0.50583(19) 0.7401(2) 0.0245(11) Uani 1 1 d .
H51A H 0.1353 0.4882 0.7550 0.029 Uiso 1 1 calc R
C52 C 0.25313(11) 0.47713(17) 0.7279(2) 0.0211(10) Uani 1 1 d .
C53 C 0.26180(11) 0.44184(18) 0.7782(2) 0.0229(10) Uani 1 1 d .
H53A H 0.2462 0.4381 0.8114 0.027 Uiso 1 1 calc R
C54 C 0.27805(11) 0.48363(19) 0.6802(2) 0.0265(11) Uani 1 1 d .
H54A H 0.2735 0.5080 0.6470 0.032 Uiso 1 1 calc R
C55 C 0.30937(11) 0.45386(18) 0.6825(2) 0.0246(10) Uani 1 1 d .
H55A H 0.3256 0.4588 0.6506 0.030 Uiso 1 1 calc R
C56 C 0.31716(10) 0.41657(18) 0.7314(2) 0.0214(10) Uani 1 1 d .
C57 C 0.29353(11) 0.41197(19) 0.7796(2) 0.0244(10) Uani 1 1 d .
H57A H 0.2987 0.3887 0.8138 0.029 Uiso 1 1 calc R
C58 C 0.34955(10) 0.38083(18) 0.7292(2) 0.0196(9) Uani 1 1 d .
C59 C 0.34676(10) 0.32717(18) 0.7362(2) 0.0192(9) Uani 1 1 d .
C60 C 0.31163(11) 0.29755(18) 0.7349(2) 0.0234(10) Uani 1 1 d .
C61 C 0.28485(12) 0.30806(18) 0.6882(2) 0.0286(11) Uani 1 1 d .
H61A H 0.2876 0.3364 0.6598 0.034 Uiso 1 1 calc R
C62 C 0.25423(11) 0.2774(2) 0.6828(2) 0.0281(11) Uani 1 1 d .
H62A H 0.2369 0.2853 0.6504 0.034 Uiso 1 1 calc R
C63 C 0.24856(11) 0.23604(19) 0.7230(2) 0.0255(10) Uani 1 1 d .
C64 C 0.27568(12) 0.2253(2) 0.7716(2) 0.0300(11) Uani 1 1 d .
H64A H 0.2728 0.1970 0.8000 0.036 Uiso 1 1 calc R
C65 C 0.30609(11) 0.25614(18) 0.7774(2) 0.0241(10) Uani 1 1 d .
H65A H 0.3233 0.2491 0.8104 0.029 Uiso 1 1 calc R
C66 C 0.21657(11) 0.20150(19) 0.7133(2) 0.0246(10) Uani 1 1 d .
C67 C 0.21708(14) 0.1469(2) 0.7235(3) 0.0490(16) Uani 1 1 d .
H67A H 0.2379 0.1302 0.7397 0.059 Uiso 1 1 calc R
C68 C 0.18634(14) 0.1172(2) 0.7096(3) 0.0516(17) Uani 1 1 d .
H68A H 0.1873 0.0805 0.7167 0.062 Uiso 1 1 calc R
C69 C 0.15457(12) 0.1903(2) 0.6776(2) 0.0284(11) Uani 1 1 d .
H69A H 0.1332 0.2059 0.6622 0.034 Uiso 1 1 calc R
C70 C 0.18421(12) 0.22371(19) 0.6901(2) 0.0296(11) Uani 1 1 d .
H70A H 0.1823 0.2603 0.6829 0.036 Uiso 1 1 calc R
C71 C 0.38427(10) 0.40871(17) 0.7178(2) 0.0167(9) Uani 1 1 d .
C72 C 0.39362(11) 0.45516(19) 0.7513(2) 0.0269(11) Uani 1 1 d .
H72A H 0.3782 0.4688 0.7810 0.032 Uiso 1 1 calc R
C73 C 0.42534(11) 0.48152(18) 0.7413(2) 0.0228(10) Uani 1 1 d .
H73A H 0.4313 0.5120 0.7652 0.027 Uiso 1 1 calc R
C74 C 0.44867(10) 0.46301(18) 0.6957(2) 0.0202(10) Uani 1 1 d .
C75 C 0.43839(11) 0.41747(17) 0.6604(2) 0.0201(10) Uani 1 1 d .
H75A H 0.4529 0.4051 0.6286 0.024 Uiso 1 1 calc R
C76 C 0.40729(10) 0.39049(18) 0.6715(2) 0.0190(9) Uani 1 1 d .
H76A H 0.4014 0.3597 0.6481 0.023 Uiso 1 1 calc R
C77 C 0.48314(11) 0.49181(18) 0.6843(2) 0.0203(10) Uani 1 1 d .
C78 C 0.48756(12) 0.5457(2) 0.6997(2) 0.0274(11) Uani 1 1 d .
H78A H 0.4688 0.5650 0.7163 0.033 Uiso 1 1 calc R
C79 C 0.51982(12) 0.5700(2) 0.6901(2) 0.0279(11) Uani 1 1 d .
H79A H 0.5220 0.6061 0.7003 0.034 Uiso 1 1 calc R
C80 C 0.54355(12) 0.4933(2) 0.6513(2) 0.0287(11) Uani 1 1 d .
H80A H 0.5625 0.4752 0.6338 0.034 Uiso 1 1 calc R
C81 C 0.51287(12) 0.4665(2) 0.6596(3) 0.0335(12) Uani 1 1 d .
H81A H 0.5114 0.4304 0.6487 0.040 Uiso 1 1 calc R
C82 C 0.37905(10) 0.29127(17) 0.7415(2) 0.0182(9) Uani 1 1 d .
C83 C 0.38009(11) 0.24728(18) 0.7022(2) 0.0236(10) Uani 1 1 d .
H83A H 0.3603 0.2393 0.6749 0.028 Uiso 1 1 calc R
C84 C 0.41037(12) 0.21419(19) 0.7023(2) 0.0291(11) Uani 1 1 d .
H84A H 0.4107 0.1851 0.6745 0.035 Uiso 1 1 calc R
C85 C 0.44017(11) 0.2248(2) 0.7442(2) 0.0250(10) Uani 1 1 d .
C86 C 0.43818(11) 0.26828(19) 0.7885(2) 0.0251(10) Uani 1 1 d .
H86A H 0.4571 0.2748 0.8185 0.030 Uiso 1 1 calc R
C87 C 0.40801(11) 0.30065(19) 0.7866(2) 0.0254(10) Uani 1 1 d .
H87A H 0.4068 0.3289 0.8155 0.030 Uiso 1 1 calc R
C88 C 0.47262(11) 0.1922(2) 0.7397(2) 0.0260(11) Uani 1 1 d .
C89 C 0.47904(14) 0.1628(3) 0.6884(3) 0.0561(19) Uani 1 1 d .
H89A H 0.4613 0.1612 0.6552 0.067 Uiso 1 1 calc R
C90 C 0.51095(13) 0.1339(2) 0.6810(2) 0.0378(14) Uani 1 1 d .
H90A H 0.5134 0.1134 0.6441 0.045 Uiso 1 1 calc R
C91 C 0.53191(12) 0.16368(18) 0.7792(2) 0.0250(10) Uani 1 1 d .
H91A H 0.5500 0.1641 0.8118 0.030 Uiso 1 1 calc R
C92 C 0.50081(11) 0.1919(2) 0.7887(2) 0.0273(11) Uani 1 1 d .
H92A H 0.4983 0.2107 0.8268 0.033 Uiso 1 1 calc R
C93 C 0.58647(11) 0.05441(19) 0.8304(2) 0.0187(10) Uani 1 1 d .
C94 C 0.58361(11) 0.03089(17) 0.8967(2) 0.0176(9) Uani 1 1 d .
C95 C 0.55416(11) -0.00090(19) 0.9043(2) 0.0216(10) Uani 1 1 d .
H95A H 0.5372 -0.0055 0.8703 0.026 Uiso 1 1 calc R
C96 C 0.54966(12) -0.02687(19) 0.9644(2) 0.0245(11) Uani 1 1 d .
H96A H 0.5298 -0.0486 0.9694 0.029 Uiso 1 1 calc R
C97 C 0.57430(12) -0.02016(17) 1.0147(2) 0.0177(9) Uani 1 1 d .
C98 C 0.60532(11) 0.01132(18) 1.0085(2) 0.0184(10) Uani 1 1 d .
C99 C 0.63318(12) 0.01615(18) 1.0572(2) 0.0228(10) Uani 1 1 d .
H99A H 0.6305 -0.0004 1.0967 0.027 Uiso 1 1 calc R
C100 C 0.66398(12) 0.04426(19) 1.0480(2) 0.0261(10) Uani 1 1 d .
H10B H 0.6820 0.0463 1.0807 0.031 Uiso 1 1 calc R
C101 C 0.66818(11) 0.06982(18) 0.9893(2) 0.0228(10) Uani 1 1 d .
H10C H 0.6892 0.0888 0.9833 0.027 Uiso 1 1 calc R
C102 C 0.64234(11) 0.06770(18) 0.9404(2) 0.0218(10) Uani 1 1 d .
H10D H 0.6457 0.0853 0.9018 0.026 Uiso 1 1 calc R
C103 C 0.61004(11) 0.03838(17) 0.9486(2) 0.0178(9) Uani 1 1 d .
C104 C 0.56844(12) -0.05290(19) 1.0753(2) 0.0223(10) Uani 1 1 d .
C105 C 0.57888(12) 0.3033(2) 0.8840(2) 0.0229(11) Uani 1 1 d .
C106 C 0.58530(11) 0.28011(19) 0.8178(2) 0.0218(10) Uani 1 1 d .
C107 C 0.56091(11) 0.29257(18) 0.7647(2) 0.0190(10) Uani 1 1 d .
C108 C 0.53020(11) 0.32581(18) 0.7717(2) 0.0238(10) Uani 1 1 d .
H10E H 0.5267 0.3420 0.8112 0.029 Uiso 1 1 calc R
C109 C 0.50622(13) 0.33402(19) 0.7217(2) 0.0303(11) Uani 1 1 d .
H10F H 0.4862 0.3554 0.7272 0.036 Uiso 1 1 calc R
C110 C 0.51119(13) 0.3108(2) 0.6620(2) 0.0339(12) Uani 1 1 d .
H11B H 0.4941 0.3164 0.6283 0.041 Uiso 1 1 calc R
C111 C 0.54041(12) 0.28021(18) 0.6518(2) 0.0256(11) Uani 1 1 d .
H11C H 0.5435 0.2664 0.6109 0.031 Uiso 1 1 calc R
C112 C 0.56659(12) 0.26891(18) 0.7028(2) 0.0202(10) Uani 1 1 d .
C113 C 0.59536(12) 0.2327(2) 0.6968(2) 0.0237(11) Uani 1 1 d .
C114 C 0.61868(12) 0.2214(2) 0.7515(2) 0.0254(11) Uani 1 1 d .
H11D H 0.6378 0.1980 0.7477 0.031 Uiso 1 1 calc R
C115 C 0.61296(12) 0.2453(2) 0.8109(2) 0.0261(11) Uani 1 1 d .
H11E H 0.6283 0.2373 0.8464 0.031 Uiso 1 1 calc R
C116 C 0.60236(11) 0.20159(18) 0.6371(2) 0.0185(10) Uani 1 1 d .
C117 C 0.11296(12) 0.06038(19) 0.7968(2) 0.0211(11) Uani 1 1 d .
C118 C 0.11642(12) 0.04126(18) 0.8657(2) 0.0193(10) Uani 1 1 d .
C119 C 0.11510(12) 0.07562(19) 0.9206(2) 0.0237(10) Uani 1 1 d .
C120 C 0.11403(12) 0.13183(19) 0.9168(2) 0.0242(10) Uani 1 1 d .
H12A H 0.1142 0.1478 0.8764 0.029 Uiso 1 1 calc R
C121 C 0.11274(13) 0.1635(2) 0.9687(2) 0.0283(11) Uani 1 1 d .
H12B H 0.1127 0.2005 0.9640 0.034 Uiso 1 1 calc R
C122 C 0.11140(13) 0.1399(2) 1.0309(2) 0.0290(11) Uani 1 1 d .
H12C H 0.1096 0.1616 1.0670 0.035 Uiso 1 1 calc R
C123 C 0.11277(12) 0.08677(19) 1.0375(2) 0.0249(11) Uani 1 1 d .
H12D H 0.1122 0.0724 1.0787 0.030 Uiso 1 1 calc R
C124 C 0.11509(11) 0.05094(18) 0.9842(2) 0.0203(10) Uani 1 1 d .
C125 C 0.11645(12) -0.00571(18) 0.9889(2) 0.0195(10) Uani 1 1 d .
C126 C 0.11889(12) -0.03628(19) 0.9347(2) 0.0264(11) Uani 1 1 d .
H12E H 0.1201 -0.0733 0.9386 0.032 Uiso 1 1 calc R
C127 C 0.11957(13) -0.0132(2) 0.8735(2) 0.0295(11) Uani 1 1 d .
H12F H 0.1222 -0.0348 0.8377 0.035 Uiso 1 1 calc R
C128 C 0.11596(12) -0.0355(2) 1.0525(2) 0.0237(11) Uani 1 1 d .
C129 C 0.07389(12) 0.31481(18) 0.8759(2) 0.0181(10) Uani 1 1 d .
C130 C 0.06970(11) 0.29300(18) 0.8082(2) 0.0191(10) Uani 1 1 d .
C131 C 0.06697(11) 0.23880(18) 0.8022(2) 0.0206(10) Uani 1 1 d .
H13A H 0.0672 0.2179 0.8392 0.025 Uiso 1 1 calc R
C132 C 0.06384(11) 0.21365(18) 0.7419(2) 0.0196(10) Uani 1 1 d .
H13B H 0.0619 0.1766 0.7395 0.024 Uiso 1 1 calc R
C133 C 0.06359(11) 0.24313(18) 0.6865(2) 0.0186(10) Uani 1 1 d .
C134 C 0.06659(11) 0.30129(18) 0.6896(2) 0.0195(9) Uani 1 1 d .
C135 C 0.06724(13) 0.33413(18) 0.6341(2) 0.0263(11) Uani 1 1 d .
H13C H 0.0649 0.3187 0.5933 0.032 Uiso 1 1 calc R
C136 C 0.07125(13) 0.38784(19) 0.6400(2) 0.0312(11) Uani 1 1 d .
H13D H 0.0724 0.4086 0.6030 0.037 Uiso 1 1 calc R
C137 C 0.07369(14) 0.41248(19) 0.6999(2) 0.0299(12) Uani 1 1 d .
H13E H 0.0755 0.4495 0.7026 0.036 Uiso 1 1 calc R
C138 C 0.07343(13) 0.38308(18) 0.7543(2) 0.0253(11) Uani 1 1 d .
H13F H 0.0758 0.3998 0.7943 0.030 Uiso 1 1 calc R
C139 C 0.06951(11) 0.32575(18) 0.7508(2) 0.0182(9) Uani 1 1 d .
C140 C 0.06240(11) 0.21196(18) 0.6246(2) 0.0171(10) Uani 1 1 d .

loop_
_atom_site_aniso_label
_atom_site_aniso_U_11
_atom_site_aniso_U_22
_atom_site_aniso_U_33
_atom_site_aniso_U_23
_atom_site_aniso_U_13
_atom_site_aniso_U_12
Cd1 0.01877(16) 0.01924(18) 0.01437(17) 0.00189(14) 0.00253(13) 0.00677(14)
Cd2 0.01828(16) 0.01835(17) 0.01459(16) -0.00081(14) 0.00157(13) -0.00643(14)
Cd3 0.01802(15) 0.01756(17) 0.01294(16) 0.00014(14) 0.00086(13) -0.00610(14)
Cd4 0.01710(16) 0.02044(18) 0.01367(16) -0.00043(14) 0.00046(12) -0.00827(14)
O1 0.0288(17) 0.0224(18) 0.0129(16) -0.0009(13) -0.0010(13) -0.0024(13)
O2 0.0242(17) 0.0214(19) 0.0186(17) 0.0022(13) -0.0040(13) 0.0004(13)
O3 0.0305(17) 0.0195(17) 0.0148(17) -0.0029(13) -0.0023(13) 0.0002(13)
O4 0.0232(16) 0.0205(18) 0.0178(16) -0.0004(12) 0.0063(13) -0.0063(13)
O5 0.048(2) 0.021(2) 0.0209(18) -0.0025(14) 0.0024(15) 0.0026(16)
O6 0.0291(18) 0.038(2) 0.0236(18) -0.0023(16) 0.0087(14) -0.0038(15)
O7 0.0248(16) 0.0191(18) 0.0187(16) -0.0030(13) 0.0040(13) -0.0009(13)
O8 0.0345(18) 0.0211(19) 0.0157(17) -0.0003(14) 0.0026(14) 0.0012(14)
O9 0.0272(17) 0.030(2) 0.0164(17) 0.0061(14) -0.0026(13) 0.0014(15)
O10 0.0369(19) 0.0287(19) 0.0151(17) 0.0054(14) 0.0035(14) 0.0009(15)
O11 0.0328(18) 0.0228(19) 0.0178(17) -0.0018(14) 0.0021(14) 0.0018(14)
O12 0.0326(19) 0.0141(18) 0.0184(17) 0.0017(13) 0.0048(14) 0.0026(13)
O13 0.0279(16) 0.0178(17) 0.0159(16) -0.0009(13) -0.0024(13) 0.0040(13)
O14 0.0261(16) 0.0184(17) 0.0179(16) -0.0036(13) 0.0006(13) -0.0026(13)
O15 0.0199(16) 0.0204(19) 0.0241(18) -0.0043(13) 0.0007(13) -0.0057(13)
O16 0.0340(18) 0.0236(19) 0.0167(17) -0.0035(13) 0.0028(14) -0.0043(14)
N1 0.018(2) 0.026(2) 0.026(2) 0.0006(17) 0.0019(16) 0.0089(17)
N2 0.0189(19) 0.027(2) 0.021(2) -0.0079(17) -0.0022(16) -0.0096(16)
N3 0.0168(19) 0.028(2) 0.022(2) 0.0047(17) 0.0015(16) -0.0044(17)
N4 0.0211(19) 0.028(2) 0.019(2) -0.0015(17) -0.0009(16) 0.0149(16)
N5 0.0160(19) 0.023(2) 0.020(2) 0.0037(16) -0.0045(15) 0.0085(16)
N6 0.0180(19) 0.018(2) 0.028(2) 0.0011(16) 0.0018(16) -0.0049(16)
N7 0.0176(19) 0.029(2) 0.022(2) -0.0023(17) -0.0018(16) -0.0055(17)
N8 0.022(2) 0.027(2) 0.020(2) -0.0010(17) 0.0028(16) 0.0107(16)
C1 0.027(3) 0.027(3) 0.050(3) 0.003(2) 0.004(2) 0.009(2)
C2 0.018(2) 0.026(3) 0.057(4) 0.001(2) -0.001(2) 0.000(2)
C3 0.017(2) 0.020(3) 0.027(3) -0.0020(19) -0.0014(19) 0.0044(19)
C4 0.017(2) 0.017(3) 0.048(3) -0.006(2) 0.001(2) 0.0058(19)
C5 0.026(3) 0.021(3) 0.041(3) -0.003(2) 0.000(2) 0.003(2)
C6 0.014(2) 0.022(3) 0.034(3) -0.004(2) -0.0029(19) 0.0032(18)
C7 0.016(2) 0.021(3) 0.021(2) -0.0024(18) -0.0032(18) 0.0031(18)
C8 0.020(2) 0.017(2) 0.027(2) -0.0016(19) -0.0027(19) 0.0039(18)
C9 0.014(2) 0.015(2) 0.031(3) -0.0057(19) -0.0003(19) -0.0011(18)
C10 0.014(2) 0.030(3) 0.038(3) 0.004(2) 0.005(2) -0.0019(19)
C11 0.022(2) 0.029(3) 0.045(3) 0.003(2) 0.004(2) 0.005(2)
C12 0.0095(19) 0.020(3) 0.032(3) -0.0006(19) -0.0016(18) -0.0028(18)
C13 0.016(2) 0.019(2) 0.025(2) -0.0011(19) 0.0046(18) 0.0016(18)
C14 0.012(2) 0.016(2) 0.027(3) -0.0044(19) 0.0025(18) 0.0028(17)
C15 0.015(2) 0.025(3) 0.033(3) 0.001(2) -0.0010(19) 0.0043(18)
C16 0.016(2) 0.014(2) 0.039(3) 0.0032(19) -0.0024(19) -0.0009(17)
C17 0.009(2) 0.026(3) 0.022(2) -0.0036(19) 0.0028(17) -0.0025(17)
C18 0.013(2) 0.017(2) 0.022(2) 0.0003(18) -0.0061(17) -0.0023(17)
C19 0.015(2) 0.024(3) 0.027(3) 0.0003(19) 0.0057(19) 0.0009(18)
C20 0.014(2) 0.024(3) 0.017(2) -0.0034(18) 0.0040(18) -0.0067(18)
C21 0.029(3) 0.021(3) 0.021(2) 0.0011(19) 0.001(2) 0.003(2)
C22 0.025(2) 0.020(3) 0.022(3) 0.0069(19) -0.002(2) -0.0041(19)
C23 0.023(2) 0.037(3) 0.022(3) 0.008(2) 0.001(2) -0.011(2)
C24 0.025(3) 0.028(3) 0.033(3) 0.009(2) 0.008(2) -0.008(2)
C25 0.009(2) 0.024(3) 0.030(3) 0.005(2) -0.0027(18) -0.0034(18)
C26 0.018(2) 0.024(3) 0.032(3) 0.000(2) 0.0079(19) 0.0016(19)
C27 0.021(2) 0.027(3) 0.033(3) -0.010(2) -0.001(2) -0.006(2)
C28 0.018(2) 0.019(2) 0.028(3) 0.0004(19) 0.0017(19) -0.0014(18)
C29 0.015(2) 0.033(3) 0.028(3) -0.002(2) 0.0040(19) -0.0042(19)
C30 0.020(2) 0.030(3) 0.033(3) -0.007(2) 0.002(2) -0.011(2)
C31 0.017(2) 0.025(3) 0.030(3) -0.003(2) 0.0012(19) -0.0072(19)
C32 0.024(3) 0.034(3) 0.032(3) -0.009(2) 0.006(2) -0.001(2)
C33 0.029(3) 0.017(3) 0.040(3) -0.009(2) 0.007(2) -0.005(2)
C34 0.015(2) 0.031(3) 0.035(3) -0.001(2) 0.004(2) -0.004(2)
C35 0.028(3) 0.023(3) 0.044(3) -0.012(2) 0.009(2) -0.007(2)
C36 0.0074(19) 0.026(3) 0.023(2) 0.0001(19) 0.0057(17) -0.0052(17)
C37 0.017(2) 0.041(3) 0.026(3) -0.005(2) -0.0090(19) 0.001(2)
C38 0.026(3) 0.039(3) 0.024(3) -0.007(2) -0.001(2) 0.012(2)
C39 0.016(2) 0.025(3) 0.033(3) -0.004(2) -0.006(2) 0.0078(19)
C40 0.017(2) 0.035(3) 0.028(3) -0.002(2) 0.0001(19) 0.008(2)
C41 0.022(2) 0.026(3) 0.024(3) -0.0036(19) 0.0031(19) 0.0017(19)
C42 0.021(2) 0.030(3) 0.028(3) -0.009(2) -0.003(2) 0.009(2)
C43 0.026(3) 0.043(3) 0.030(3) 0.004(2) 0.006(2) 0.006(2)
C44 0.031(3) 0.034(3) 0.028(3) 0.005(2) 0.001(2) 0.014(2)
C45 0.029(3) 0.038(3) 0.027(3) 0.000(2) 0.011(2) 0.008(2)
C46 0.040(3) 0.035(3) 0.019(2) -0.002(2) -0.001(2) 0.019(2)
C47 0.022(2) 0.030(3) 0.020(2) 0.003(2) 0.0011(19) 0.010(2)
C48 0.020(2) 0.028(3) 0.027(3) 0.004(2) 0.0043(19) 0.0015(19)
C49 0.022(2) 0.023(3) 0.014(2) -0.0003(18) -0.0049(18) 0.0076(19)
C50 0.027(3) 0.020(3) 0.027(3) 0.009(2) -0.002(2) 0.0065(19)
C51 0.019(2) 0.027(3) 0.029(3) 0.008(2) 0.0093(19) 0.005(2)
C52 0.017(2) 0.016(2) 0.030(3) 0.0004(19) 0.0013(19) 0.0047(18)
C53 0.017(2) 0.026(3) 0.027(3) 0.002(2) 0.0038(18) 0.0014(19)
C54 0.019(2) 0.027(3) 0.034(3) 0.014(2) 0.006(2) 0.0039(19)
C55 0.018(2) 0.023(3) 0.034(3) 0.008(2) 0.0056(19) 0.0030(19)
C56 0.0058(19) 0.026(3) 0.032(3) 0.003(2) -0.0016(18) -0.0011(17)
C57 0.022(2) 0.030(3) 0.021(2) 0.0010(19) -0.0009(19) -0.0032(19)
C58 0.015(2) 0.021(3) 0.022(2) 0.0018(19) 0.0007(18) -0.0026(18)
C59 0.013(2) 0.023(3) 0.022(2) -0.0013(18) -0.0009(17) -0.0021(17)
C60 0.014(2) 0.025(3) 0.031(3) 0.000(2) -0.0014(19) 0.0007(18)
C61 0.026(2) 0.016(3) 0.043(3) 0.008(2) 0.000(2) -0.003(2)
C62 0.018(2) 0.039(3) 0.026(3) 0.005(2) -0.0078(19) -0.006(2)
C63 0.021(2) 0.026(3) 0.030(3) 0.002(2) 0.003(2) -0.005(2)
C64 0.026(3) 0.031(3) 0.033(3) 0.014(2) 0.005(2) -0.001(2)
C65 0.010(2) 0.025(3) 0.037(3) 0.005(2) -0.0033(19) -0.0046(18)
C66 0.022(2) 0.021(3) 0.031(3) 0.003(2) 0.000(2) -0.0024(19)
C67 0.027(3) 0.025(3) 0.092(5) 0.018(3) -0.021(3) -0.003(2)
C68 0.038(3) 0.018(3) 0.097(5) 0.014(3) -0.008(3) -0.006(2)
C69 0.019(2) 0.033(3) 0.033(3) 0.003(2) -0.003(2) -0.004(2)
C70 0.026(3) 0.015(3) 0.047(3) 0.005(2) -0.006(2) -0.0017(19)
C71 0.0084(19) 0.019(2) 0.023(2) 0.0042(18) 0.0002(17) 0.0013(17)
C72 0.017(2) 0.033(3) 0.031(3) 0.001(2) 0.003(2) 0.002(2)
C73 0.021(2) 0.018(2) 0.028(3) -0.0036(19) -0.0045(19) -0.0076(18)
C74 0.013(2) 0.022(3) 0.025(2) 0.0019(19) -0.0023(18) -0.0008(18)
C75 0.016(2) 0.021(3) 0.023(2) 0.0022(18) 0.0038(18) 0.0041(18)
C76 0.015(2) 0.017(2) 0.025(2) -0.0023(19) -0.0025(18) -0.0016(18)
C77 0.015(2) 0.024(3) 0.023(2) 0.0004(19) 0.0022(18) -0.0096(18)
C78 0.024(2) 0.032(3) 0.027(3) -0.010(2) 0.006(2) -0.004(2)
C79 0.023(2) 0.021(3) 0.040(3) -0.009(2) 0.004(2) -0.007(2)
C80 0.021(2) 0.026(3) 0.039(3) -0.004(2) 0.007(2) 0.001(2)
C81 0.030(3) 0.020(3) 0.052(3) -0.012(2) 0.008(2) -0.005(2)
C82 0.012(2) 0.017(2) 0.026(2) 0.0049(18) 0.0062(18) -0.0040(17)
C83 0.011(2) 0.026(3) 0.033(3) -0.002(2) -0.0022(19) -0.0006(18)
C84 0.025(2) 0.024(3) 0.039(3) -0.004(2) 0.007(2) 0.005(2)
C85 0.017(2) 0.035(3) 0.024(2) 0.007(2) 0.0079(19) 0.0024(19)
C86 0.018(2) 0.028(3) 0.029(3) 0.001(2) 0.0030(19) 0.0030(19)
C87 0.023(2) 0.030(3) 0.023(2) -0.001(2) 0.0041(19) 0.002(2)
C88 0.020(2) 0.030(3) 0.028(3) 0.001(2) 0.004(2) 0.0025(19)
C89 0.023(3) 0.114(6) 0.030(3) -0.015(3) -0.014(2) 0.029(3)
C90 0.027(3) 0.058(4) 0.028(3) -0.012(3) -0.002(2) 0.022(3)
C91 0.025(2) 0.027(3) 0.023(3) 0.004(2) 0.003(2) 0.007(2)
C92 0.023(2) 0.034(3) 0.025(3) 0.000(2) 0.007(2) 0.013(2)
C93 0.016(2) 0.019(3) 0.021(3) 0.004(2) -0.0005(19) 0.0099(19)
C94 0.021(2) 0.015(2) 0.018(2) 0.0000(18) 0.0052(18) 0.0041(18)
C95 0.019(2) 0.025(3) 0.021(2) -0.003(2) -0.0024(18) -0.0015(19)
C96 0.025(2) 0.022(3) 0.026(3) 0.006(2) 0.008(2) -0.001(2)
C97 0.031(3) 0.011(2) 0.011(2) -0.0048(18) 0.0011(18) -0.0052(19)
C98 0.019(2) 0.019(3) 0.017(2) -0.0013(18) 0.0043(18) 0.0017(18)
C99 0.030(3) 0.019(3) 0.020(2) 0.0023(18) 0.0065(19) -0.0025(19)
C100 0.022(2) 0.025(3) 0.031(3) -0.004(2) -0.003(2) -0.0029(19)
C101 0.018(2) 0.023(3) 0.027(3) -0.001(2) -0.0031(19) -0.0093(19)
C102 0.029(2) 0.012(2) 0.026(3) 0.0049(19) 0.011(2) -0.0014(18)
C103 0.021(2) 0.010(2) 0.023(2) -0.0012(18) 0.0039(19) -0.0007(18)
C104 0.023(2) 0.019(3) 0.025(3) -0.001(2) 0.005(2) 0.000(2)
C105 0.016(2) 0.035(3) 0.016(2) 0.001(2) -0.0085(19) 0.010(2)
C106 0.020(2) 0.026(3) 0.019(2) -0.004(2) 0.0054(19) 0.002(2)
C107 0.021(2) 0.016(2) 0.020(2) -0.0021(18) 0.0011(19) 0.0064(18)
C108 0.028(2) 0.023(3) 0.020(2) -0.0042(19) 0.000(2) 0.010(2)
C109 0.033(3) 0.025(3) 0.033(3) 0.000(2) -0.004(2) 0.019(2)
C110 0.034(3) 0.041(3) 0.025(3) 0.003(2) -0.014(2) 0.016(2)
C111 0.032(3) 0.023(3) 0.021(2) -0.0043(19) -0.004(2) 0.010(2)
C112 0.023(2) 0.016(3) 0.021(2) -0.0011(19) 0.004(2) 0.0000(19)
C113 0.027(3) 0.027(3) 0.017(3) -0.0004(19) 0.006(2) -0.002(2)
C114 0.022(2) 0.033(3) 0.021(3) -0.004(2) 0.000(2) 0.012(2)
C115 0.029(3) 0.037(3) 0.012(2) -0.004(2) -0.0077(19) 0.008(2)
C116 0.016(2) 0.015(3) 0.024(3) -0.0053(19) 0.0016(19) 0.0026(18)
C117 0.032(3) 0.020(3) 0.012(2) 0.002(2) 0.003(2) -0.015(2)
C118 0.028(2) 0.015(3) 0.016(2) 0.0005(18) 0.0036(19) 0.0015(19)
C119 0.026(2) 0.022(3) 0.023(3) 0.0023(19) 0.002(2) -0.0033(19)
C120 0.031(3) 0.024(3) 0.017(2) 0.005(2) 0.006(2) -0.004(2)
C121 0.035(3) 0.019(3) 0.031(3) 0.003(2) 0.001(2) -0.003(2)
C122 0.037(3) 0.026(3) 0.025(3) -0.004(2) 0.009(2) -0.001(2)
C123 0.033(3) 0.026(3) 0.016(2) 0.0036(19) 0.000(2) 0.002(2)
C124 0.019(2) 0.021(3) 0.020(2) 0.0037(19) -0.0041(18) -0.0001(19)
C125 0.030(2) 0.017(3) 0.012(2) 0.0042(18) 0.0009(19) 0.003(2)
C126 0.041(3) 0.018(3) 0.022(3) 0.005(2) 0.009(2) 0.006(2)
C127 0.044(3) 0.026(3) 0.020(3) -0.005(2) 0.009(2) 0.002(2)
C128 0.023(2) 0.028(3) 0.021(3) 0.003(2) 0.004(2) 0.005(2)
C129 0.022(2) 0.015(3) 0.018(2) -0.0010(19) 0.0048(19) -0.006(2)
C130 0.018(2) 0.020(3) 0.019(2) -0.0039(19) 0.0014(18) -0.0017(18)
C131 0.026(2) 0.017(3) 0.018(2) 0.0009(18) -0.0013(19) -0.0033(19)
C132 0.023(2) 0.016(2) 0.020(2) 0.0007(18) -0.0016(19) -0.0061(18)
C133 0.019(2) 0.018(3) 0.019(2) -0.0022(18) -0.0005(18) -0.0025(18)
C134 0.022(2) 0.018(3) 0.019(2) 0.0032(18) 0.0006(18) -0.0018(18)
C135 0.041(3) 0.019(3) 0.018(3) -0.0011(19) 0.001(2) -0.006(2)
C136 0.048(3) 0.018(3) 0.027(3) 0.012(2) -0.001(2) -0.002(2)
C137 0.051(3) 0.018(3) 0.021(3) -0.001(2) -0.001(2) -0.008(2)
C138 0.042(3) 0.020(3) 0.013(2) -0.0039(19) -0.006(2) 0.000(2)
C139 0.017(2) 0.019(2) 0.018(2) 0.0011(18) -0.0007(18) 0.0002(18)
C140 0.017(2) 0.019(3) 0.016(2) -0.0040(19) 0.0028(18) -0.0050(18)

loop_
_atom_type_symbol
_atom_type_description
_atom_type_scat_dispersion_real
_atom_type_scat_dispersion_imag
_atom_type_scat_source
C C 0.0033 0.0016 'International Tables Vol C Tables 4.2.6.8 and 6.1.1.4'
H H 0.0000 0.0000 'International Tables Vol C Tables 4.2.6.8 and 6.1.1.4'
Cd Cd -0.8075 1.2024 'International Tables Vol C Tables 4.2.6.8 and 6.1.1.4'
N N 0.0061 0.0033 'International Tables Vol C Tables 4.2.6.8 and 6.1.1.4'
O O 0.0106 0.0060 'International Tables Vol C Tables 4.2.6.8 and 6.1.1.4'

loop_
_geom_angle_atom_site_label_1
_geom_angle_atom_site_label_2
_geom_angle_atom_site_label_3
_geom_angle
_geom_angle_site_symmetry_1
_geom_angle_site_symmetry_3
O3 Cd1 O7 95.29(11) 2_554 .
O3 Cd1 O1 88.70(11) 2_554 .
O7 Cd1 O1 172.60(10) . .
O3 Cd1 N8 102.39(12) 2_554 .
O7 Cd1 N8 95.97(12) . .
O1 Cd1 N8 89.23(12) . .
O3 Cd1 N5 90.07(12) 2_554 3_545
O7 Cd1 N5 85.81(12) . 3_545
O1 Cd1 N5 87.96(11) . 3_545
N8 Cd1 N5 167.16(13) . 3_545
O3 Cd1 O2 144.05(11) 2_554 .
O7 Cd1 O2 119.45(10) . .
O1 Cd1 O2 55.76(10) . .
N8 Cd1 O2 84.10(12) . .
N5 Cd1 O2 83.96(11) 3_545 .
O3 Cd1 C93 116.04(13) 2_554 .
O7 Cd1 C93 147.53(13) . .
O1 Cd1 C93 27.45(12) . .
N8 Cd1 C93 85.89(13) . .
N5 Cd1 C93 85.86(12) 3_545 .
O2 Cd1 C93 28.31(12) . .
O4 Cd2 N2 99.58(12) 3_455 3
O4 Cd2 O8 99.60(11) 3_455 4_455
N2 Cd2 O8 102.65(12) 3 4_455
O4 Cd2 O13 160.67(10) 3_455 .
N2 Cd2 O13 85.39(12) 3 .
O8 Cd2 O13 97.47(11) 4_455 .
O4 Cd2 N3 86.42(12) 3_455 .
N2 Cd2 N3 168.33(12) 3 .
O8 Cd2 N3 86.05(12) 4_455 .
O13 Cd2 N3 85.77(12) . .
O4 Cd2 O14 106.06(10) 3_455 .
N2 Cd2 O14 88.54(11) 3 .
O8 Cd2 O14 149.87(10) 4_455 .
O13 Cd2 O14 55.13(10) . .
N3 Cd2 O14 80.15(11) . .
O4 Cd2 C129 133.16(12) 3_455 .
N2 Cd2 C129 87.80(12) 3 .
O8 Cd2 C129 123.96(13) 4_455 .
O13 Cd2 C129 27.77(12) . .
N3 Cd2 C129 80.83(13) . .
O14 Cd2 C129 27.40(12) . .
N6 Cd3 N7 167.70(13) . 3_445
N6 Cd3 O10 85.64(12) . .
N7 Cd3 O10 93.69(12) 3_445 .
N6 Cd3 O11 104.86(12) . 2_554
N7 Cd3 O11 87.24(12) 3_445 2_554
O10 Cd3 O11 83.48(11) . 2_554
N6 Cd3 O15 89.99(12) . .
N7 Cd3 O15 84.74(12) 3_445 .
O10 Cd3 O15 151.43(11) . .
O11 Cd3 O15 124.81(10) 2_554 .
N6 Cd3 O9 86.61(12) . .
N7 Cd3 O9 83.04(12) 3_445 .
O10 Cd3 O9 54.55(11) . .
O11 Cd3 O9 135.87(11) 2_554 .
O15 Cd3 O9 97.05(10) . .
N6 Cd3 O12 96.03(11) . 2_554
N7 Cd3 O12 92.93(12) 3_445 2_554
O10 Cd3 O12 136.30(11) . 2_554
O11 Cd3 O12 53.78(10) 2_554 2_554
O15 Cd3 O12 72.22(10) . 2_554
O9 Cd3 O12 168.90(10) . 2_554
N6 Cd3 C117 86.15(13) . .
N7 Cd3 C117 87.71(13) 3_445 .
O10 Cd3 C117 27.06(13) . .
O11 Cd3 C117 109.52(13) 2_554 .
O15 Cd3 C117 124.53(13) . .
O9 Cd3 C117 27.50(12) . .
O12 Cd3 C117 163.19(13) 2_554 .
N4 Cd4 N1 175.51(14) 2_554 4_554
N4 Cd4 O12 92.44(12) 2_554 2_554
N1 Cd4 O12 86.05(12) 4_554 2_554
N4 Cd4 O6 94.09(12) 2_554 4_454
N1 Cd4 O6 85.29(12) 4_554 4_454
O12 Cd4 O6 151.39(11) 2_554 4_454
N4 Cd4 O16 94.80(12) 2_554 .
N1 Cd4 O16 89.52(12) 4_554 .
O12 Cd4 O16 125.43(10) 2_554 .
O6 Cd4 O16 81.71(11) 4_454 .
N4 Cd4 O5 91.23(12) 2_554 4_454
N1 Cd4 O5 84.79(12) 4_554 4_454
O12 Cd4 O5 97.66(11) 2_554 4_454
O6 Cd4 O5 54.41(11) 4_454 4_454
O16 Cd4 O5 136.04(11) . 4_454
N4 Cd4 O15 92.29(11) 2_554 .
N1 Cd4 O15 91.28(11) 4_554 .
O12 Cd4 O15 72.28(10) 2_554 .
O6 Cd4 O15 135.09(11) 4_454 .
O16 Cd4 O15 53.46(10) . .
O5 Cd4 O15 169.46(11) 4_454 .
N4 Cd4 C105 94.97(13) 2_554 4_454
N1 Cd4 C105 82.46(13) 4_554 4_454
O12 Cd4 C105 124.61(14) 2_554 4_454
O6 Cd4 C105 27.01(13) 4_454 4_454
O16 Cd4 C105 108.51(14) . 4_454
O5 Cd4 C105 27.54(13) 4_454 4_454
O15 Cd4 C105 161.16(14) . 4_454
C93 O1 Cd1 93.1(3) . .
C93 O2 Cd1 88.5(3) . .
C104 O3 Cd1 116.9(3) . 2
C104 O4 Cd2 123.6(3) . 3_545
C105 O5 Cd4 89.0(3) . 4
C105 O6 Cd4 91.8(3) . 4
C116 O7 Cd1 126.2(3) . .
C116 O8 Cd2 111.3(3) . 4_554
C117 O9 Cd3 89.4(3) . .
C117 O10 Cd3 93.3(3) . .
C128 O11 Cd3 94.7(3) . 2
C128 O12 Cd4 157.2(3) . 2
C128 O12 Cd3 89.9(3) . 2
Cd4 O12 Cd3 108.33(12) 2 2
C129 O13 Cd2 94.9(3) . .
C129 O14 Cd2 86.5(2) . .
C140 O15 Cd3 156.5(3) . .
C140 O15 Cd4 89.9(2) . .
Cd3 O15 Cd4 107.06(11) . .
C140 O16 Cd4 94.2(3) . .
C1 N1 C5 118.9(4) . .
C1 N1 Cd4 123.3(3) . 4_455
C5 N1 Cd4 117.2(3) . 4_455
C22 N2 C23 116.0(4) . .
C22 N2 Cd2 123.7(3) . 3_445
C23 N2 Cd2 120.2(3) . 3_445
C34 N3 C33 117.1(4) . .
C34 N3 Cd2 118.6(3) . .
C33 N3 Cd2 124.1(3) . .
C44 N4 C45 118.8(4) . .
C44 N4 Cd4 117.8(3) . 2
C45 N4 Cd4 123.4(3) . 2
C47 N5 C51 117.7(4) . .
C47 N5 Cd1 124.8(3) . 3_455
C51 N5 Cd1 117.6(3) . 3_455
C69 N6 C68 116.1(4) . .
C69 N6 Cd3 122.5(3) . .
C68 N6 Cd3 121.4(3) . .
C79 N7 C80 115.8(4) . .
C79 N7 Cd3 121.7(3) . 3
C80 N7 Cd3 122.0(3) . 3
C90 N8 C91 117.4(4) . .
C90 N8 Cd1 120.2(3) . .
C91 N8 Cd1 122.4(3) . .
N1 C1 C2 121.3(5) . .
N1 C1 H1A 119.4 . .
C2 C1 H1A 119.4 . .
C1 C2 C3 120.4(4) . .
C1 C2 H2A 119.8 . .
C3 C2 H2A 119.8 . .
C4 C3 C2 116.5(4) . .
C4 C3 C6 121.5(4) . .
C2 C3 C6 122.0(4) . .
C5 C4 C3 120.4(5) . .
C5 C4 H4A 119.8 . .
C3 C4 H4A 119.8 . .
N1 C5 C4 122.5(5) . .
N1 C5 H5A 118.7 . .
C4 C5 H5A 118.7 . .
C7 C6 C11 118.0(4) . .
C7 C6 C3 121.0(4) . .
C11 C6 C3 120.9(4) . .
C8 C7 C6 121.0(4) . .
C8 C7 H7A 119.5 . .
C6 C7 H7A 119.5 . .
C7 C8 C9 121.2(4) . .
C7 C8 H8A 119.4 . .
C9 C8 H8A 119.4 . .
C10 C9 C8 117.8(4) . .
C10 C9 C12 119.3(4) . .
C8 C9 C12 122.9(4) . .
C9 C10 C11 121.3(4) . .
C9 C10 H10A 119.3 . .
C11 C10 H10A 119.3 . .
C10 C11 C6 120.6(5) . .
C10 C11 H11A 119.7 . .
C6 C11 H11A 119.7 . .
C13 C12 C25 122.2(4) . .
C13 C12 C9 123.8(4) . .
C25 C12 C9 113.9(4) . .
C12 C13 C36 121.8(4) . .
C12 C13 C14 124.0(4) . .
C36 C13 C14 114.1(4) . .
C15 C14 C19 118.9(4) . .
C15 C14 C13 118.0(4) . .
C19 C14 C13 123.0(4) . .
C16 C15 C14 121.4(4) . .
C16 C15 H15A 119.3 . .
C14 C15 H15A 119.3 . .
C15 C16 C17 119.7(4) . .
C15 C16 H16A 120.1 . .
C17 C16 H16A 120.1 . .
C18 C17 C16 118.1(4) . .
C18 C17 C20 121.7(4) . .
C16 C17 C20 120.2(4) . .
C17 C18 C19 122.5(4) . .
C17 C18 H18A 118.7 . .
C19 C18 H18A 118.7 . .
C14 C19 C18 118.9(4) . .
C14 C19 H19A 120.5 . .
C18 C19 H19A 120.5 . .
C21 C20 C24 117.6(4) . .
C21 C20 C17 123.7(4) . .
C24 C20 C17 118.5(4) . .
C20 C21 C22 119.9(4) . .
C20 C21 H21A 120.1 . .
C22 C21 H21A 120.1 . .
N2 C22 C21 124.5(4) . .
N2 C22 H22A 117.7 . .
C21 C22 H22A 117.7 . .
N2 C23 C24 124.5(4) . .
N2 C23 H23A 117.7 . .
C24 C23 H23A 117.7 . .
C23 C24 C20 117.3(4) . .
C23 C24 H24 121.4 . .
C20 C24 H24 121.4 . .
C26 C25 C30 119.3(4) . .
C26 C25 C12 121.0(4) . .
C30 C25 C12 119.6(4) . .
C25 C26 C27 120.7(4) . .
C25 C26 H26A 119.7 . .
C27 C26 H26A 119.7 . .
C28 C27 C26 118.9(4) . .
C28 C27 H27A 120.5 . .
C26 C27 H27A 120.5 . .
C29 C28 C27 120.7(4) . .
C29 C28 C31 119.6(4) . .
C27 C28 C31 119.6(4) . .
C28 C29 C30 121.3(4) . .
C28 C29 H29A 119.3 . .
C30 C29 H29A 119.3 . .
C29 C30 C25 118.9(4) . .
C29 C30 H30A 120.6 . .
C25 C30 H30A 120.6 . .
C35 C31 C32 117.3(4) . .
C35 C31 C28 120.3(4) . .
C32 C31 C28 122.3(4) . .
C33 C32 C31 119.9(4) . .
C33 C32 H32A 120.1 . .
C31 C32 H32A 120.1 . .
N3 C33 C32 123.1(4) . .
N3 C33 H33A 118.5 . .
C32 C33 H33A 118.5 . .
N3 C34 C35 123.7(4) . .
N3 C34 H34A 118.1 . .
C35 C34 H34A 118.1 . .
C31 C35 C34 118.9(4) . .
C31 C35 H35A 120.6 . .
C34 C35 H35A 120.6 . .
C37 C36 C41 116.6(4) . .
C37 C36 C13 121.5(4) . .
C41 C36 C13 121.6(4) . .
C38 C37 C36 122.4(4) . .
C38 C37 H37A 118.8 . .
C36 C37 H37A 118.8 . .
C37 C38 C39 120.2(4) . .
C37 C38 H38A 119.9 . .
C39 C38 H38A 119.9 . .
C38 C39 C40 118.7(4) . .
C38 C39 C42 122.7(4) . .
C40 C39 C42 118.6(4) . .
C41 C40 C39 120.1(4) . .
C41 C40 H40A 119.9 . .
C39 C40 H40A 119.9 . .
C40 C41 C36 121.9(4) . .
C40 C41 H41A 119.0 . .
C36 C41 H41A 119.0 . .
C43 C42 C46 118.7(4) . .
C43 C42 C39 120.6(4) . .
C46 C42 C39 120.7(4) . .
C42 C43 C44 118.4(4) . .
C42 C43 H43A 120.8 . .
C44 C43 H43A 120.8 . .
N4 C44 C43 122.7(4) . .
N4 C44 H44A 118.7 . .
C43 C44 H44A 118.7 . .
N4 C45 C46 122.6(4) . .
N4 C45 H45A 118.7 . .
C46 C45 H45A 118.7 . .
C45 C46 C42 118.8(4) . .
C45 C46 H46A 120.6 . .
C42 C46 H46A 120.6 . .
N5 C47 C48 121.7(4) . .
N5 C47 H47A 119.1 . .
C48 C47 H47A 119.1 . .
C49 C48 C47 120.0(4) . .
C49 C48 H48A 120.0 . .
C47 C48 H48A 120.0 . .
C48 C49 C50 117.1(4) . .
C48 C49 C52 122.6(4) . .
C50 C49 C52 120.3(4) . .
C51 C50 C49 120.5(4) . .
C51 C50 H50A 119.7 . .
C49 C50 H50A 119.7 . .
N5 C51 C50 123.0(4) . .
N5 C51 H51A 118.5 . .
C50 C51 H51A 118.5 . .
C53 C52 C54 117.8(4) . .
C53 C52 C49 120.7(4) . .
C54 C52 C49 121.4(4) . .
C52 C53 C57 121.1(4) . .
C52 C53 H53A 119.4 . .
C57 C53 H53A 119.4 . .
C55 C54 C52 120.2(4) . .
C55 C54 H54A 119.9 . .
C52 C54 H54A 119.9 . .
C54 C55 C56 121.7(4) . .
C54 C55 H55A 119.1 . .
C56 C55 H55A 119.1 . .
C57 C56 C55 118.0(4) . .
C57 C56 C58 121.3(4) . .
C55 C56 C58 120.7(4) . .
C56 C57 C53 121.0(4) . .
C56 C57 H57A 119.5 . .
C53 C57 H57A 119.5 . .
C59 C58 C71 123.3(4) . .
C59 C58 C56 121.2(4) . .
C71 C58 C56 115.5(4) . .
C58 C59 C82 122.3(4) . .
C58 C59 C60 123.9(4) . .
C82 C59 C60 113.7(4) . .
C61 C60 C65 117.6(4) . .
C61 C60 C59 121.1(4) . .
C65 C60 C59 121.1(4) . .
C62 C61 C60 121.2(4) . .
C62 C61 H61A 119.4 . .
C60 C61 H61A 119.4 . .
C63 C62 C61 122.1(4) . .
C63 C62 H62A 118.9 . .
C61 C62 H62A 118.9 . .
C62 C63 C64 117.1(4) . .
C62 C63 C66 120.9(4) . .
C64 C63 C66 121.8(4) . .
C65 C64 C63 120.8(4) . .
C65 C64 H64A 119.6 . .
C63 C64 H64A 119.6 . .
C64 C65 C60 121.1(4) . .
C64 C65 H65A 119.5 . .
C60 C65 H65A 119.5 . .
C67 C66 C70 116.9(4) . .
C67 C66 C63 123.5(4) . .
C70 C66 C63 119.6(4) . .
C68 C67 C66 119.6(5) . .
C68 C67 H67A 120.2 . .
C66 C67 H67A 120.2 . .
N6 C68 C67 123.8(5) . .
N6 C68 H68A 118.1 . .
C67 C68 H68A 118.1 . .
N6 C69 C70 124.4(4) . .
N6 C69 H69A 117.8 . .
C70 C69 H69A 117.8 . .
C66 C70 C69 119.2(4) . .
C66 C70 H70A 120.4 . .
C69 C70 H70A 120.4 . .
C72 C71 C76 118.0(4) . .
C72 C71 C58 120.3(4) . .
C76 C71 C58 121.6(4) . .
C73 C72 C71 121.2(4) . .
C73 C72 H72A 119.4 . .
C71 C72 H72A 119.4 . .
C72 C73 C74 120.9(4) . .
C72 C73 H73A 119.6 . .
C74 C73 H73A 119.6 . .
C75 C74 C73 117.5(4) . .
C75 C74 C77 121.4(4) . .
C73 C74 C77 121.1(4) . .
C76 C75 C74 121.5(4) . .
C76 C75 H75A 119.2 . .
C74 C75 H75A 119.2 . .
C75 C76 C71 120.8(4) . .
C75 C76 H76A 119.6 . .
C71 C76 H76A 119.6 . .
C78 C77 C81 115.8(4) . .
C78 C77 C74 121.3(4) . .
C81 C77 C74 122.9(4) . .
C79 C78 C77 119.3(4) . .
C79 C78 H78A 120.4 . .
C77 C78 H78A 120.4 . .
N7 C79 C78 124.6(5) . .
N7 C79 H79A 117.7 . .
C78 C79 H79A 117.7 . .
C81 C80 N7 123.3(4) . .
C81 C80 H80A 118.4 . .
N7 C80 H80A 118.4 . .
C80 C81 C77 121.2(5) . .
C80 C81 H81A 119.4 . .
C77 C81 H81A 119.4 . .
C83 C82 C87 118.9(4) . .
C83 C82 C59 118.9(4) . .
C87 C82 C59 122.1(4) . .
C82 C83 C84 121.4(4) . .
C82 C83 H83A 119.3 . .
C84 C83 H83A 119.3 . .
C83 C84 C85 120.1(4) . .
C83 C84 H84A 119.9 . .
C85 C84 H84A 119.9 . .
C84 C85 C86 118.6(4) . .
C84 C85 C88 119.0(4) . .
C86 C85 C88 122.4(4) . .
C87 C86 C85 119.8(4) . .
C87 C86 H86A 120.1 . .
C85 C86 H86A 120.1 . .
C86 C87 C82 120.9(4) . .
C86 C87 H87A 119.6 . .
C82 C87 H87A 119.6 . .
C89 C88 C92 114.4(4) . .
C89 C88 C85 123.0(4) . .
C92 C88 C85 122.5(4) . .
C88 C89 C90 124.2(5) . .
C88 C89 H89A 117.9 . .
C90 C89 H89A 117.9 . .
N8 C90 C89 120.9(5) . .
N8 C90 H90A 119.6 . .
C89 C90 H90A 119.6 . .
N8 C91 C92 123.4(4) . .
N8 C91 H91A 118.3 . .
C92 C91 H91A 118.3 . .
C91 C92 C88 119.7(4) . .
C91 C92 H92A 120.2 . .
C88 C92 H92A 120.2 . .
O1 C93 O2 122.6(4) . .
O1 C93 C94 117.8(4) . .
O2 C93 C94 119.5(4) . .
O1 C93 Cd1 59.5(2) . .
O2 C93 Cd1 63.2(2) . .
C94 C93 Cd1 177.1(3) . .
C95 C94 C103 120.8(4) . .
C95 C94 C93 115.3(4) . .
C103 C94 C93 123.8(4) . .
C94 C95 C96 119.8(4) . .
C94 C95 H95A 120.1 . .
C96 C95 H95A 120.1 . .
C97 C96 C95 120.6(4) . .
C97 C96 H96A 119.7 . .
C95 C96 H96A 119.7 . .
C96 C97 C98 121.4(4) . .
C96 C97 C104 116.4(4) . .
C98 C97 C104 121.9(4) . .
C97 C98 C99 123.9(4) . .
C97 C98 C103 118.7(4) . .
C99 C98 C103 117.3(4) . .
C100 C99 C98 122.3(4) . .
C100 C99 H99A 118.8 . .
C98 C99 H99A 118.8 . .
C99 C100 C101 119.4(4) . .
C99 C100 H10B 120.3 . .
C101 C100 H10B 120.3 . .
C102 C101 C100 121.8(4) . .
C102 C101 H10C 119.1 . .
C100 C101 H10C 119.1 . .
C101 C102 C103 119.9(4) . .
C101 C102 H10D 120.0 . .
C103 C102 H10D 120.0 . .
C102 C103 C94 121.9(4) . .
C102 C103 C98 119.2(4) . .
C94 C103 C98 118.6(4) . .
O3 C104 O4 124.0(4) . .
O3 C104 C97 120.5(4) . .
O4 C104 C97 115.5(4) . .
O6 C105 O5 124.2(4) . .
O6 C105 C106 118.6(5) . .
O5 C105 C106 117.2(4) . .
O6 C105 Cd4 61.2(2) . 4
O5 C105 Cd4 63.5(2) . 4
C106 C105 Cd4 171.5(3) . 4
C115 C106 C107 120.9(4) . .
C115 C106 C105 119.6(4) . .
C107 C106 C105 119.4(4) . .
C106 C107 C108 122.0(4) . .
C106 C107 C112 118.8(4) . .
C108 C107 C112 119.1(4) . .
C109 C108 C107 120.8(4) . .
C109 C108 H10E 119.6 . .
C107 C108 H10E 119.6 . .
C108 C109 C110 120.6(4) . .
C108 C109 H10F 119.7 . .
C110 C109 H10F 119.7 . .
C111 C110 C109 121.4(4) . .
C111 C110 H11B 119.3 . .
C109 C110 H11B 119.3 . .
C110 C111 C112 121.1(4) . .
C110 C111 H11C 119.4 . .
C112 C111 H11C 119.4 . .
C113 C112 C111 123.5(4) . .
C113 C112 C107 119.3(4) . .
C111 C112 C107 117.0(4) . .
C112 C113 C114 119.4(4) . .
C112 C113 C116 124.9(4) . .
C114 C113 C116 115.6(4) . .
C115 C114 C113 120.3(4) . .
C115 C114 H11D 119.8 . .
C113 C114 H11D 119.8 . .
C106 C115 C114 121.2(4) . .
C106 C115 H11E 119.4 . .
C114 C115 H11E 119.4 . .
O7 C116 O8 123.7(4) . .
O7 C116 C113 117.8(4) . .
O8 C116 C113 118.5(4) . .
O10 C117 O9 122.7(4) . .
O10 C117 C118 117.5(4) . .
O9 C117 C118 119.8(4) . .
O10 C117 Cd3 59.6(2) . .
O9 C117 Cd3 63.1(2) . .
C118 C117 Cd3 175.1(3) . .
C127 C118 C119 120.4(4) . .
C127 C118 C117 115.4(4) . .
C119 C118 C117 124.1(4) . .
C120 C119 C118 123.9(4) . .
C120 C119 C124 118.1(4) . .
C118 C119 C124 118.0(4) . .
C121 C120 C119 123.2(4) . .
C121 C120 H12A 118.4 . .
C119 C120 H12A 118.4 . .
C120 C121 C122 119.4(5) . .
C120 C121 H12B 120.3 . .
C122 C121 H12B 120.3 . .
C123 C122 C121 120.0(5) . .
C123 C122 H12C 120.0 . .
C121 C122 H12C 120.0 . .
C122 C123 C124 123.2(4) . .
C122 C123 H12D 118.4 . .
C124 C123 H12D 118.4 . .
C125 C124 C123 125.1(4) . .
C125 C124 C119 118.8(4) . .
C123 C124 C119 116.1(4) . .
C126 C125 C124 120.3(4) . .
C126 C125 C128 116.5(4) . .
C124 C125 C128 123.1(4) . .
C125 C126 C127 121.5(5) . .
C125 C126 H12E 119.3 . .
C127 C126 H12E 119.3 . .
C118 C127 C126 120.8(4) . .
C118 C127 H12F 119.6 . .
C126 C127 H12F 119.6 . .
O11 C128 O12 120.9(4) . .
O11 C128 C125 122.2(4) . .
O12 C128 C125 116.9(4) . .
O14 C129 O13 123.3(4) . .
O14 C129 C130 121.0(4) . .
O13 C129 C130 115.7(4) . .
O14 C129 Cd2 66.1(2) . .
O13 C129 Cd2 57.4(2) . .
C130 C129 Cd2 170.8(3) . .
C131 C130 C139 119.2(4) . .
C131 C130 C129 116.7(4) . .
C139 C130 C129 124.0(4) . .
C130 C131 C132 122.1(4) . .
C130 C131 H13A 119.0 . .
C132 C131 H13A 119.0 . .
C133 C132 C131 120.5(4) . .
C133 C132 H13B 119.8 . .
C131 C132 H13B 119.8 . .
C132 C133 C134 120.3(4) . .
C132 C133 C140 116.1(4) . .
C134 C133 C140 123.5(4) . .
C139 C134 C135 118.6(4) . .
C139 C134 C133 118.2(4) . .
C135 C134 C133 123.2(4) . .
C136 C135 C134 120.5(4) . .
C136 C135 H13C 119.8 . .
C134 C135 H13C 119.8 . .
C135 C136 C137 121.5(4) . .
C135 C136 H13D 119.2 . .
C137 C136 H13D 119.2 . .
C138 C137 C136 120.4(5) . .
C138 C137 H13E 119.8 . .
C136 C137 H13E 119.8 . .
C137 C138 C139 120.3(4) . .
C137 C138 H13F 119.8 . .
C139 C138 H13F 119.8 . .
C134 C139 C138 118.7(4) . .
C134 C139 C130 119.7(4) . .
C138 C139 C130 121.6(4) . .
O16 C140 O15 120.5(4) . .
O16 C140 C133 121.8(4) . .
O15 C140 C133 117.8(4) . .

loop_
_geom_bond_atom_site_label_1
_geom_bond_atom_site_label_2
_geom_bond_distance
_geom_bond_site_symmetry_2
Cd1 O3 2.258(3) 2_554
Cd1 O7 2.265(3) .
Cd1 O1 2.325(3) .
Cd1 N8 2.333(3) .
Cd1 N5 2.395(3) 3_545
Cd1 O2 2.405(3) .
Cd1 C93 2.695(4) .
Cd2 O4 2.248(3) 3_455
Cd2 N2 2.296(4) 3
Cd2 O8 2.303(3) 4_455
Cd2 O13 2.304(3) .
Cd2 N3 2.364(3) .
Cd2 O14 2.499(3) .
Cd2 C129 2.727(4) .
Cd3 N6 2.288(3) .
Cd3 N7 2.346(4) 3_445
Cd3 O10 2.373(3) .
Cd3 O11 2.387(3) 2_554
Cd3 O15 2.391(3) .
Cd3 O9 2.449(3) .
Cd3 O12 2.465(3) 2_554
Cd3 C117 2.746(4) .
Cd4 N4 2.294(3) 2_554
Cd4 N1 2.315(3) 4_554
Cd4 O12 2.369(3) 2_554
Cd4 O6 2.391(3) 4_454
Cd4 O16 2.409(3) .
Cd4 O5 2.441(3) 4_454
Cd4 O15 2.483(3) .
Cd4 C105 2.727(5) 4_454
O1 C93 1.244(5) .
O2 C93 1.278(5) .
O3 C104 1.235(5) .
O3 Cd1 2.258(3) 2
O4 C104 1.284(5) .
O4 Cd2 2.248(3) 3_545
O5 C105 1.261(6) .
O5 Cd4 2.441(3) 4
O6 C105 1.239(6) .
O6 Cd4 2.391(3) 4
O7 C116 1.256(5) .
O8 C116 1.263(5) .
O8 Cd2 2.303(3) 4_554
O9 C117 1.268(6) .
O10 C117 1.251(6) .
O11 C128 1.239(5) .
O11 Cd3 2.387(3) 2
O12 C128 1.286(6) .
O12 Cd4 2.369(3) 2
O12 Cd3 2.465(3) 2
O13 C129 1.275(5) .
O14 C129 1.257(5) .
O15 C140 1.284(5) .
O16 C140 1.252(5) .
N1 C1 1.348(6) .
N1 C5 1.358(6) .
N1 Cd4 2.315(3) 4_455
N2 C22 1.342(6) .
N2 C23 1.354(6) .
N2 Cd2 2.296(4) 3_445
N3 C34 1.325(6) .
N3 C33 1.335(6) .
N4 C44 1.311(6) .
N4 C45 1.346(6) .
N4 Cd4 2.294(3) 2
N5 C47 1.323(6) .
N5 C51 1.343(6) .
N5 Cd1 2.395(3) 3_455
N6 C69 1.308(6) .
N6 C68 1.354(6) .
N7 C79 1.334(6) .
N7 C80 1.353(6) .
N7 Cd3 2.346(4) 3
N8 C90 1.314(6) .
N8 C91 1.344(6) .
C1 C2 1.404(7) .
C1 H1A 0.9300 .
C2 C3 1.420(7) .
C2 H2A 0.9300 .
C3 C4 1.395(6) .
C3 C6 1.478(6) .
C4 C5 1.384(6) .
C4 H4A 0.9300 .
C5 H5A 0.9300 .
C6 C7 1.388(6) .
C6 C11 1.395(7) .
C7 C8 1.381(6) .
C7 H7A 0.9300 .
C8 C9 1.395(6) .
C8 H8A 0.9300 .
C9 C10 1.384(6) .
C9 C12 1.508(6) .
C10 C11 1.387(6) .
C10 H10A 0.9300 .
C11 H11A 0.9300 .
C12 C13 1.372(6) .
C12 C25 1.497(6) .
C13 C36 1.474(6) .
C13 C14 1.481(6) .
C14 C15 1.392(6) .
C14 C19 1.398(6) .
C15 C16 1.391(6) .
C15 H15A 0.9300 .
C16 C17 1.416(6) .
C16 H16A 0.9300 .
C17 C18 1.371(6) .
C17 C20 1.490(6) .
C18 C19 1.405(6) .
C18 H18A 0.9300 .
C19 H19A 0.9300 .
C20 C21 1.371(6) .
C20 C24 1.450(6) .
C21 C22 1.384(6) .
C21 H21A 0.9300 .
C22 H22A 0.9300 .
C23 C24 1.390(6) .
C23 H23A 0.9300 .
C24 H24 0.9300 .
C25 C26 1.384(6) .
C25 C30 1.404(6) .
C26 C27 1.419(6) .
C26 H26A 0.9300 .
C27 C28 1.370(6) .
C27 H27A 0.9300 .
C28 C29 1.370(6) .
C28 C31 1.516(6) .
C29 C30 1.397(6) .
C29 H29A 0.9300 .
C30 H30A 0.9300 .
C31 C35 1.382(6) .
C31 C32 1.389(7) .
C32 C33 1.382(6) .
C32 H32A 0.9300 .
C33 H33A 0.9300 .
C34 C35 1.398(6) .
C34 H34A 0.9300 .
C35 H35A 0.9300 .
C36 C37 1.383(6) .
C36 C41 1.390(6) .
C37 C38 1.377(6) .
C37 H37A 0.9300 .
C38 C39 1.380(6) .
C38 H38A 0.9300 .
C39 C40 1.386(6) .
C39 C42 1.505(6) .
C40 C41 1.381(6) .
C40 H40A 0.9300 .
C41 H41A 0.9300 .
C42 C43 1.368(7) .
C42 C46 1.406(7) .
C43 C44 1.410(6) .
C43 H43A 0.9300 .
C44 H44A 0.9300 .
C45 C46 1.368(7) .
C45 H45A 0.9300 .
C46 H46A 0.9300 .
C47 C48 1.410(6) .
C47 H47A 0.9300 .
C48 C49 1.357(6) .
C48 H48A 0.9300 .
C49 C50 1.384(6) .
C49 C52 1.500(6) .
C50 C51 1.350(6) .
C50 H50A 0.9300 .
C51 H51A 0.9300 .
C52 C53 1.392(6) .
C52 C54 1.403(6) .
C53 C57 1.398(6) .
C53 H53A 0.9300 .
C54 C55 1.384(6) .
C54 H54A 0.9300 .
C55 C56 1.398(6) .
C55 H55A 0.9300 .
C56 C57 1.375(6) .
C56 C58 1.506(6) .
C57 H57A 0.9300 .
C58 C59 1.354(6) .
C58 C71 1.501(6) .
C59 C82 1.501(6) .
C59 C60 1.504(6) .
C60 C61 1.380(6) .
C60 C65 1.383(6) .
C61 C62 1.375(6) .
C61 H61A 0.9300 .
C62 C63 1.354(6) .
C62 H62A 0.9300 .
C63 C64 1.416(6) .
C63 C66 1.478(6) .
C64 C65 1.371(6) .
C64 H64A 0.9300 .
C65 H65A 0.9300 .
C66 C67 1.382(7) .
C66 C70 1.392(6) .
C67 C68 1.384(7) .
C67 H67A 0.9300 .
C68 H68A 0.9300 .
C69 C70 1.399(6) .
C69 H69A 0.9300 .
C70 H70A 0.9300 .
C71 C72 1.389(6) .
C71 C76 1.399(6) .
C72 C73 1.379(6) .
C72 H72A 0.9300 .
C73 C74 1.400(6) .
C73 H73A 0.9300 .
C74 C75 1.397(6) .
C74 C77 1.503(6) .
C75 C76 1.372(6) .
C75 H75A 0.9300 .
C76 H76A 0.9300 .
C77 C78 1.392(6) .
C77 C81 1.398(6) .
C78 C79 1.372(6) .
C78 H78A 0.9300 .
C79 H79A 0.9300 .
C80 C81 1.346(7) .
C80 H80A 0.9300 .
C81 H81A 0.9300 .
C82 C83 1.372(6) .
C82 C87 1.411(6) .
C83 C84 1.400(6) .
C83 H83A 0.9300 .
C84 C85 1.401(6) .
C84 H84A 0.9300 .
C85 C86 1.427(7) .
C85 C88 1.467(6) .
C86 C87 1.385(6) .
C86 H86A 0.9300 .
C87 H87A 0.9300 .
C88 C89 1.327(7) .
C88 C92 1.423(6) .
C89 C90 1.408(7) .
C89 H89A 0.9300 .
C90 H90A 0.9300 .
C91 C92 1.381(6) .
C91 H91A 0.9300 .
C92 H92A 0.9300 .
C93 C94 1.508(6) .
C94 C95 1.372(6) .
C94 C103 1.433(6) .
C95 C96 1.425(6) .
C95 H95A 0.9300 .
C96 C97 1.364(6) .
C96 H96A 0.9300 .
C97 C98 1.411(6) .
C97 C104 1.526(6) .
C98 C99 1.415(6) .
C98 C103 1.437(6) .
C99 C100 1.369(6) .
C99 H99A 0.9300 .
C100 C101 1.394(6) .
C100 H10B 0.9300 .
C101 C102 1.363(6) .
C101 H10C 0.9300 .
C102 C103 1.428(6) .
C102 H10D 0.9300 .
C105 C106 1.522(6) .
C105 Cd4 2.727(5) 4
C106 C115 1.363(6) .
C106 C107 1.426(6) .
C107 C108 1.429(6) .
C107 C112 1.441(6) .
C108 C109 1.350(6) .
C108 H10E 0.9300 .
C109 C110 1.391(7) .
C109 H10F 0.9300 .
C110 C111 1.358(6) .
C110 H11B 0.9300 .
C111 C112 1.431(6) .
C111 H11C 0.9300 .
C112 C113 1.414(7) .
C113 C114 1.422(6) .
C113 C116 1.499(6) .
C114 C115 1.398(6) .
C114 H11D 0.9300 .
C115 H11E 0.9300 .
C117 C118 1.508(6) .
C118 C127 1.374(6) .
C118 C119 1.431(6) .
C119 C120 1.408(6) .
C119 C124 1.458(6) .
C120 C121 1.339(7) .
C120 H12A 0.9300 .
C121 C122 1.424(7) .
C121 H12B 0.9300 .
C122 C123 1.337(7) .
C122 H12C 0.9300 .
C123 C124 1.430(6) .
C123 H12D 0.9300 .
C124 C125 1.420(6) .
C125 C126 1.368(6) .
C125 C128 1.517(6) .
C126 C127 1.397(6) .
C126 H12E 0.9300 .
C127 H12F 0.9300 .
C129 C130 1.507(6) .
C130 C131 1.364(6) .
C130 C139 1.447(6) .
C131 C132 1.401(6) .
C131 H13A 0.9300 .
C132 C133 1.365(6) .
C132 H13B 0.9300 .
C133 C134 1.459(6) .
C133 C140 1.503(6) .
C134 C139 1.410(6) .
C134 C135 1.416(6) .
C135 C136 1.356(6) .
C135 H13C 0.9300 .
C136 C137 1.387(7) .
C136 H13D 0.9300 .
C137 C138 1.348(7) .
C137 H13E 0.9300 .
C138 C139 1.442(6) .
C138 H13F 0.9300 .

loop_
_geom_torsion_atom_site_label_1
_geom_torsion_atom_site_label_2
_geom_torsion_atom_site_label_3
_geom_torsion_atom_site_label_4
_geom_torsion
_geom_torsion_site_symmetry_1
O3 Cd1 O1 C93 175.1(3) 2_554
O7 Cd1 O1 C93 52.3(9) .
N8 Cd1 O1 C93 -82.5(3) .
N5 Cd1 O1 C93 84.9(3) 3_545
O2 Cd1 O1 C93 0.9(2) .
O3 Cd1 O2 C93 -10.7(3) 2_554
O7 Cd1 O2 C93 -174.2(2) .
O1 Cd1 O2 C93 -0.8(2) .
N8 Cd1 O2 C93 92.3(2) .
N5 Cd1 O2 C93 -92.5(2) 3_545
O3 Cd1 O7 C116 119.3(3) 2_554
O1 Cd1 O7 C116 -118.3(8) .
N8 Cd1 O7 C116 16.2(3) .
N5 Cd1 O7 C116 -151.0(3) 3_545
O2 Cd1 O7 C116 -70.4(3) .
C93 Cd1 O7 C116 -75.5(4) .
N6 Cd3 O9 C117 -88.2(3) .
N7 Cd3 O9 C117 98.5(3) 3_445
O10 Cd3 O9 C117 -1.1(2) .
O11 Cd3 O9 C117 19.7(3) 2_554
O15 Cd3 O9 C117 -177.7(2) .
O12 Cd3 O9 C117 167.7(5) 2_554
N6 Cd3 O10 C117 90.1(3) .
N7 Cd3 O10 C117 -77.6(3) 3_445
O11 Cd3 O10 C117 -164.4(3) 2_554
O15 Cd3 O10 C117 8.1(4) .
O9 Cd3 O10 C117 1.1(2) .
O12 Cd3 O10 C117 -175.8(2) 2_554
O4 Cd2 O13 C129 11.9(5) 3_455
N2 Cd2 O13 C129 -94.1(3) 3
O8 Cd2 O13 C129 163.8(2) 4_455
N3 Cd2 O13 C129 78.3(3) .
O14 Cd2 O13 C129 -2.6(2) .
O4 Cd2 O14 C129 -172.4(2) 3_455
N2 Cd2 O14 C129 88.0(2) 3
O8 Cd2 O14 C129 -25.1(3) 4_455
O13 Cd2 O14 C129 2.6(2) .
N3 Cd2 O14 C129 -89.1(2) .
N6 Cd3 O15 C140 -40.8(7) .
N7 Cd3 O15 C140 128.1(7) 3_445
O10 Cd3 O15 C140 40.0(8) .
O11 Cd3 O15 C140 -149.0(6) 2_554
O9 Cd3 O15 C140 45.8(7) .
O12 Cd3 O15 C140 -137.1(7) 2_554
C117 Cd3 O15 C140 44.5(7) .
N6 Cd3 O15 Cd4 93.85(13) .
N7 Cd3 O15 Cd4 -97.27(13) 3_445
O10 Cd3 O15 Cd4 174.69(17) .
O11 Cd3 O15 Cd4 -14.34(16) 2_554
O9 Cd3 O15 Cd4 -179.57(11) .
O12 Cd3 O15 Cd4 -2.48(11) 2_554
C117 Cd3 O15 Cd4 179.17(12) .
N4 Cd4 O15 C140 -102.1(2) 2_554
N1 Cd4 O15 C140 80.7(2) 4_554
O12 Cd4 O15 C140 166.1(2) 2_554
O6 Cd4 O15 C140 -3.9(3) 4_454
O16 Cd4 O15 C140 -7.8(2) .
O5 Cd4 O15 C140 148.5(6) 4_454
C105 Cd4 O15 C140 10.6(5) 4_454
N4 Cd4 O15 Cd3 94.42(13) 2_554
N1 Cd4 O15 Cd3 -82.86(14) 4_554
O12 Cd4 O15 Cd3 2.59(11) 2_554
O6 Cd4 O15 Cd3 -167.46(11) 4_454
O16 Cd4 O15 Cd3 -171.31(17) .
O5 Cd4 O15 Cd3 -15.0(6) 4_454
C105 Cd4 O15 Cd3 -152.9(3) 4_454
N4 Cd4 O16 C140 97.3(3) 2_554
N1 Cd4 O16 C140 -83.9(3) 4_554
O12 Cd4 O16 C140 0.9(3) 2_554
O6 Cd4 O16 C140 -169.2(3) 4_454
O5 Cd4 O16 C140 -165.9(2) 4_454
O15 Cd4 O16 C140 8.0(2) .
C105 Cd4 O16 C140 -165.8(2) 4_454
O4 Cd2 N3 C34 -168.0(3) 3_455
N2 Cd2 N3 C34 70.6(8) 3
O8 Cd2 N3 C34 -68.1(3) 4_455
O13 Cd2 N3 C34 29.7(3) .
O14 Cd2 N3 C34 85.0(3) .
C129 Cd2 N3 C34 57.2(3) .
O4 Cd2 N3 C33 15.2(4) 3_455
N2 Cd2 N3 C33 -106.3(7) 3
O8 Cd2 N3 C33 115.1(4) 4_455
O13 Cd2 N3 C33 -147.1(4) .
O14 Cd2 N3 C33 -91.8(4) .
C129 Cd2 N3 C33 -119.6(4) .
N7 Cd3 N6 C69 -58.5(8) 3_445
O10 Cd3 N6 C69 -145.8(4) .
O11 Cd3 N6 C69 132.2(3) 2_554
O15 Cd3 N6 C69 6.0(4) .
O9 Cd3 N6 C69 -91.1(4) .
O12 Cd3 N6 C69 78.1(4) 2_554
C117 Cd3 N6 C69 -118.7(4) .
N7 Cd3 N6 C68 117.7(7) 3_445
O10 Cd3 N6 C68 30.4(4) .
O11 Cd3 N6 C68 -51.7(4) 2_554
O15 Cd3 N6 C68 -177.9(4) .
O9 Cd3 N6 C68 85.0(4) .
O12 Cd3 N6 C68 -105.8(4) 2_554
C117 Cd3 N6 C68 57.5(4) .
O3 Cd1 N8 C90 -18.0(4) 2_554
O7 Cd1 N8 C90 78.7(4) .
O1 Cd1 N8 C90 -106.5(4) .
N5 Cd1 N8 C90 176.1(5) 3_545
O2 Cd1 N8 C90 -162.2(4) .
C93 Cd1 N8 C90 -133.8(4) .
O3 Cd1 N8 C91 162.5(3) 2_554
O7 Cd1 N8 C91 -100.8(4) .
O1 Cd1 N8 C91 74.0(4) .
N5 Cd1 N8 C91 -3.4(8) 3_545
O2 Cd1 N8 C91 18.3(3) .
C93 Cd1 N8 C91 46.7(4) .
C5 N1 C1 C2 0.0(7) .
Cd4 N1 C1 C2 -170.3(4) 4_455
N1 C1 C2 C3 0.0(8) .
C1 C2 C3 C4 -0.3(7) .
C1 C2 C3 C6 176.8(4) .
C2 C3 C4 C5 0.6(7) .
C6 C3 C4 C5 -176.5(4) .
C1 N1 C5 C4 0.2(7) .
Cd4 N1 C5 C4 171.1(4) 4_455
C3 C4 C5 N1 -0.5(7) .
C4 C3 C6 C7 -33.7(6) .
C2 C3 C6 C7 149.3(5) .
C4 C3 C6 C11 146.7(5) .
C2 C3 C6 C11 -30.2(7) .
C11 C6 C7 C8 -3.6(7) .
C3 C6 C7 C8 176.8(4) .
C6 C7 C8 C9 1.3(6) .
C7 C8 C9 C10 1.6(6) .
C7 C8 C9 C12 178.8(4) .
C8 C9 C10 C11 -2.2(7) .
C12 C9 C10 C11 -179.5(4) .
C9 C10 C11 C6 -0.1(7) .
C7 C6 C11 C10 3.0(7) .
C3 C6 C11 C10 -177.4(4) .
C10 C9 C12 C13 -139.5(5) .
C8 C9 C12 C13 43.3(6) .
C10 C9 C12 C25 43.9(5) .
C8 C9 C12 C25 -133.3(4) .
C25 C12 C13 C36 6.6(6) .
C9 C12 C13 C36 -169.7(4) .
C25 C12 C13 C14 -176.8(4) .
C9 C12 C13 C14 6.9(7) .
C12 C13 C14 C15 -132.6(5) .
C36 C13 C14 C15 44.3(5) .
C12 C13 C14 C19 48.4(6) .
C36 C13 C14 C19 -134.7(4) .
C19 C14 C15 C16 -6.2(6) .
C13 C14 C15 C16 174.8(4) .
C14 C15 C16 C17 1.2(7) .
C15 C16 C17 C18 4.3(6) .
C15 C16 C17 C20 -174.1(4) .
C16 C17 C18 C19 -4.8(6) .
C20 C17 C18 C19 173.6(4) .
C15 C14 C19 C18 5.6(6) .
C13 C14 C19 C18 -175.4(4) .
C17 C18 C19 C14 -0.1(6) .
C18 C17 C20 C21 16.1(7) .
C16 C17 C20 C21 -165.5(4) .
C18 C17 C20 C24 -157.8(4) .
C16 C17 C20 C24 20.6(6) .
C24 C20 C21 C22 0.6(6) .
C17 C20 C21 C22 -173.4(4) .
C23 N2 C22 C21 -1.7(7) .
Cd2 N2 C22 C21 179.3(3) 3_445
C20 C21 C22 N2 -1.1(7) .
C22 N2 C23 C24 5.2(7) .
Cd2 N2 C23 C24 -175.8(4) 3_445
N2 C23 C24 C20 -5.6(7) .
C21 C20 C24 C23 2.4(7) .
C17 C20 C24 C23 176.7(4) .
C13 C12 C25 C26 -128.6(5) .
C9 C12 C25 C26 48.1(6) .
C13 C12 C25 C30 54.5(6) .
C9 C12 C25 C30 -128.9(4) .
C30 C25 C26 C27 -3.2(7) .
C12 C25 C26 C27 179.8(4) .
C25 C26 C27 C28 0.6(7) .
C26 C27 C28 C29 2.1(7) .
C26 C27 C28 C31 -175.4(4) .
C27 C28 C29 C30 -2.0(7) .
C31 C28 C29 C30 175.4(4) .
C28 C29 C30 C25 -0.7(7) .
C26 C25 C30 C29 3.2(7) .
C12 C25 C30 C29 -179.8(4) .
C29 C28 C31 C35 -37.5(7) .
C27 C28 C31 C35 140.0(5) .
C29 C28 C31 C32 144.4(5) .
C27 C28 C31 C32 -38.1(7) .
C35 C31 C32 C33 1.4(7) .
C28 C31 C32 C33 179.6(4) .
C34 N3 C33 C32 2.6(7) .
Cd2 N3 C33 C32 179.5(4) .
C31 C32 C33 N3 -2.8(8) .
C33 N3 C34 C35 -1.1(7) .
Cd2 N3 C34 C35 -178.2(4) .
C32 C31 C35 C34 0.0(7) .
C28 C31 C35 C34 -178.2(4) .
N3 C34 C35 C31 -0.2(8) .
C12 C13 C36 C37 -125.6(5) .
C14 C13 C36 C37 57.4(6) .
C12 C13 C36 C41 61.2(6) .
C14 C13 C36 C41 -115.7(5) .
C41 C36 C37 C38 -2.8(7) .
C13 C36 C37 C38 -176.2(4) .
C36 C37 C38 C39 1.7(8) .
C37 C38 C39 C40 1.2(7) .
C37 C38 C39 C42 179.7(5) .
C38 C39 C40 C41 -2.9(7) .
C42 C39 C40 C41 178.5(4) .
C39 C40 C41 C36 1.8(7) .
C37 C36 C41 C40 1.0(6) .
C13 C36 C41 C40 174.4(4) .
C38 C39 C42 C43 -136.8(5) .
C40 C39 C42 C43 41.8(7) .
C38 C39 C42 C46 46.1(7) .
C40 C39 C42 C46 -135.3(5) .
C46 C42 C43 C44 1.1(7) .
C39 C42 C43 C44 -176.1(4) .
C45 N4 C44 C43 -1.4(7) .
Cd4 N4 C44 C43 178.3(4) 2
C42 C43 C44 N4 0.8(8) .
C44 N4 C45 C46 0.1(7) .
Cd4 N4 C45 C46 -179.6(4) 2
N4 C45 C46 C42 1.7(8) .
C43 C42 C46 C45 -2.3(7) .
C39 C42 C46 C45 174.9(5) .
C51 N5 C47 C48 0.3(6) .
Cd1 N5 C47 C48 -179.1(3) 3_455
N5 C47 C48 C49 1.0(7) .
C47 C48 C49 C50 -1.2(6) .
C47 C48 C49 C52 178.2(4) .
C48 C49 C50 C51 0.2(7) .
C52 C49 C50 C51 -179.2(4) .
C47 N5 C51 C50 -1.4(7) .
Cd1 N5 C51 C50 178.1(4) 3_455
C49 C50 C51 N5 1.1(7) .
C48 C49 C52 C53 146.4(5) .
C50 C49 C52 C53 -34.3(6) .
C48 C49 C52 C54 -35.9(6) .
C50 C49 C52 C54 143.5(5) .
C54 C52 C53 C57 -2.9(7) .
C49 C52 C53 C57 174.9(4) .
C53 C52 C54 C55 2.7(7) .
C49 C52 C54 C55 -175.1(4) .
C52 C54 C55 C56 0.3(7) .
C54 C55 C56 C57 -3.2(7) .
C54 C55 C56 C58 173.9(4) .
C55 C56 C57 C53 3.0(7) .
C58 C56 C57 C53 -174.1(4) .
C52 C53 C57 C56 0.0(7) .
C57 C56 C58 C59 48.3(6) .
C55 C56 C58 C59 -128.7(5) .
C57 C56 C58 C71 -132.7(4) .
C55 C56 C58 C71 50.3(6) .
C71 C58 C59 C82 7.9(6) .
C56 C58 C59 C82 -173.2(4) .
C71 C58 C59 C60 -167.7(4) .
C56 C58 C59 C60 11.2(7) .
C58 C59 C60 C61 45.9(6) .
C82 C59 C60 C61 -130.1(4) .
C58 C59 C60 C65 -139.1(5) .
C82 C59 C60 C65 44.9(6) .
C65 C60 C61 C62 -2.0(7) .
C59 C60 C61 C62 173.3(4) .
C60 C61 C62 C63 0.8(7) .
C61 C62 C63 C64 0.0(7) .
C61 C62 C63 C66 -175.8(4) .
C62 C63 C64 C65 0.5(7) .
C66 C63 C64 C65 176.3(4) .
C63 C64 C65 C60 -1.8(7) .
C61 C60 C65 C64 2.5(7) .
C59 C60 C65 C64 -172.7(4) .
C62 C63 C66 C67 142.1(6) .
C64 C63 C66 C67 -33.5(7) .
C62 C63 C66 C70 -35.0(7) .
C64 C63 C66 C70 149.5(5) .
C70 C66 C67 C68 1.0(8) .
C63 C66 C67 C68 -176.1(5) .
C69 N6 C68 C67 -0.9(9) .
Cd3 N6 C68 C67 -177.3(5) .
C66 C67 C68 N6 -0.1(10) .
C68 N6 C69 C70 1.1(7) .
Cd3 N6 C69 C70 177.4(4) .
C67 C66 C70 C69 -0.9(7) .
C63 C66 C70 C69 176.4(4) .
N6 C69 C70 C66 -0.2(7) .
C59 C58 C71 C72 -135.7(5) .
C56 C58 C71 C72 45.3(6) .
C59 C58 C71 C76 47.3(6) .
C56 C58 C71 C76 -131.7(4) .
C76 C71 C72 C73 -2.6(6) .
C58 C71 C72 C73 -179.7(4) .
C71 C72 C73 C74 1.8(7) .
C72 C73 C74 C75 0.7(6) .
C72 C73 C74 C77 179.6(4) .
C73 C74 C75 C76 -2.5(6) .
C77 C74 C75 C76 178.7(4) .
C74 C75 C76 C71 1.7(6) .
C72 C71 C76 C75 0.9(6) .
C58 C71 C76 C75 177.9(4) .
C75 C74 C77 C78 155.6(4) .
C73 C74 C77 C78 -23.1(6) .
C75 C74 C77 C81 -26.1(7) .
C73 C74 C77 C81 155.1(5) .
C81 C77 C78 C79 -0.1(7) .
C74 C77 C78 C79 178.2(4) .
C80 N7 C79 C78 1.7(7) .
Cd3 N7 C79 C78 -169.8(4) 3
C77 C78 C79 N7 -0.7(8) .
C79 N7 C80 C81 -2.1(7) .
Cd3 N7 C80 C81 169.4(4) 3
N7 C80 C81 C77 1.4(8) .
C78 C77 C81 C80 -0.3(7) .
C74 C77 C81 C80 -178.6(5) .
C58 C59 C82 C83 -129.2(5) .
C60 C59 C82 C83 46.9(5) .
C58 C59 C82 C87 52.3(6) .
C60 C59 C82 C87 -131.7(4) .
C87 C82 C83 C84 -5.3(6) .
C59 C82 C83 C84 176.1(4) .
C82 C83 C84 C85 1.6(7) .
C83 C84 C85 C86 2.9(7) .
C83 C84 C85 C88 -175.1(4) .
C84 C85 C86 C87 -3.7(6) .
C88 C85 C86 C87 174.2(4) .
C85 C86 C87 C82 0.1(7) .
C83 C82 C87 C86 4.4(6) .
C59 C82 C87 C86 -177.1(4) .
C84 C85 C88 C89 18.1(8) .
C86 C85 C88 C89 -159.8(5) .
C84 C85 C88 C92 -165.6(4) .
C86 C85 C88 C92 16.4(7) .
C92 C88 C89 C90 -0.9(9) .
C85 C88 C89 C90 175.6(6) .
C91 N8 C90 C89 3.2(8) .
Cd1 N8 C90 C89 -176.4(5) .
C88 C89 C90 N8 -1.7(10) .
C90 N8 C91 C92 -2.3(7) .
Cd1 N8 C91 C92 177.2(3) .
N8 C91 C92 C88 -0.2(7) .
C89 C88 C92 C91 1.7(7) .
C85 C88 C92 C91 -174.8(4) .
Cd1 O1 C93 O2 -1.6(4) .
Cd1 O1 C93 C94 -179.0(3) .
Cd1 O2 C93 O1 1.5(4) .
Cd1 O2 C93 C94 178.9(3) .
O3 Cd1 C93 O1 -5.5(3) 2_554
O7 Cd1 C93 O1 -169.1(2) .
N8 Cd1 C93 O1 96.3(3) .
N5 Cd1 C93 O1 -93.6(3) 3_545
O2 Cd1 C93 O1 -178.5(4) .
O3 Cd1 C93 O2 173.0(2) 2_554
O7 Cd1 C93 O2 9.5(4) .
O1 Cd1 C93 O2 178.5(4) .
N8 Cd1 C93 O2 -85.2(2) .
N5 Cd1 C93 O2 85.0(2) 3_545
O3 Cd1 C93 C94 13(6) 2_554
O7 Cd1 C93 C94 -150(6) .
O1 Cd1 C93 C94 19(6) .
N8 Cd1 C93 C94 115(6) .
N5 Cd1 C93 C94 -75(6) 3_545
O2 Cd1 C93 C94 -160(6) .
O1 C93 C94 C95 -34.9(6) .
O2 C93 C94 C95 147.7(4) .
Cd1 C93 C94 C95 -53(6) .
O1 C93 C94 C103 142.5(4) .
O2 C93 C94 C103 -35.0(6) .
Cd1 C93 C94 C103 124(6) .
C103 C94 C95 C96 0.0(7) .
C93 C94 C95 C96 177.4(4) .
C94 C95 C96 C97 0.4(7) .
C95 C96 C97 C98 -1.7(7) .
C95 C96 C97 C104 -175.7(4) .
C96 C97 C98 C99 -174.6(4) .
C104 C97 C98 C99 -0.9(7) .
C96 C97 C98 C103 2.5(6) .
C104 C97 C98 C103 176.1(4) .
C97 C98 C99 C100 175.7(4) .
C103 C98 C99 C100 -1.4(6) .
C98 C99 C100 C101 0.9(7) .
C99 C100 C101 C102 0.1(7) .
C100 C101 C102 C103 -0.5(7) .
C101 C102 C103 C94 -174.2(4) .
C101 C102 C103 C98 -0.1(6) .
C95 C94 C103 C102 174.9(4) .
C93 C94 C103 C102 -2.3(7) .
C95 C94 C103 C98 0.8(6) .
C93 C94 C103 C98 -176.4(4) .
C97 C98 C103 C102 -176.2(4) .
C99 C98 C103 C102 1.0(6) .
C97 C98 C103 C94 -2.0(6) .
C99 C98 C103 C94 175.3(4) .
Cd1 O3 C104 O4 30.6(5) 2
Cd1 O3 C104 C97 -151.8(3) 2
Cd2 O4 C104 O3 -125.6(4) 3_545
Cd2 O4 C104 C97 56.7(5) 3_545
C96 C97 C104 O3 -143.1(4) .
C98 C97 C104 O3 42.9(6) .
C96 C97 C104 O4 34.7(6) .
C98 C97 C104 O4 -139.3(4) .
Cd4 O6 C105 O5 -8.3(5) 4
Cd4 O6 C105 C106 170.3(3) 4
Cd4 O5 C105 O6 8.1(4) 4
Cd4 O5 C105 C106 -170.5(3) 4
O6 C105 C106 C115 -78.0(6) .
O5 C105 C106 C115 100.6(5) .
Cd4 C105 C106 C115 8(3) 4
O6 C105 C106 C107 98.0(5) .
O5 C105 C106 C107 -83.3(5) .
Cd4 C105 C106 C107 -176(2) 4
C115 C106 C107 C108 175.3(5) .
C105 C106 C107 C108 -0.7(7) .
C115 C106 C107 C112 -1.8(7) .
C105 C106 C107 C112 -177.9(4) .
C106 C107 C108 C109 -175.4(5) .
C112 C107 C108 C109 1.7(7) .
C107 C108 C109 C110 -0.9(7) .
C108 C109 C110 C111 -1.2(8) .
C109 C110 C111 C112 2.4(8) .
C110 C111 C112 C113 172.9(5) .
C110 C111 C112 C107 -1.5(7) .
C106 C107 C112 C113 2.1(7) .
C108 C107 C112 C113 -175.2(4) .
C106 C107 C112 C111 176.7(4) .
C108 C107 C112 C111 -0.5(6) .
C111 C112 C113 C114 -175.9(4) .
C107 C112 C113 C114 -1.6(7) .
C111 C112 C113 C116 0.0(7) .
C107 C112 C113 C116 174.3(4) .
C112 C113 C114 C115 0.8(7) .
C116 C113 C114 C115 -175.4(4) .
C107 C106 C115 C114 1.1(8) .
C105 C106 C115 C114 177.1(5) .
C113 C114 C115 C106 -0.6(8) .
Cd1 O7 C116 O8 -133.1(4) .
Cd1 O7 C116 C113 45.9(5) .
Cd2 O8 C116 O7 29.0(5) 4_554
Cd2 O8 C116 C113 -150.0(3) 4_554
C112 C113 C116 O7 -142.0(5) .
C114 C113 C116 O7 34.0(6) .
C112 C113 C116 O8 37.1(7) .
C114 C113 C116 O8 -146.9(4) .
Cd3 O10 C117 O9 -2.1(5) .
Cd3 O10 C117 C118 175.5(3) .
Cd3 O9 C117 O10 2.0(4) .
Cd3 O9 C117 C118 -175.5(4) .
N6 Cd3 C117 O10 -88.0(3) .
N7 Cd3 C117 O10 102.7(3) 3_445
O11 Cd3 C117 O10 16.4(3) 2_554
O15 Cd3 C117 O10 -175.3(2) .
O9 Cd3 C117 O10 -178.0(4) .
O12 Cd3 C117 O10 10.1(6) 2_554
N6 Cd3 C117 O9 90.0(3) .
N7 Cd3 C117 O9 -79.3(3) 3_445
O10 Cd3 C117 O9 178.0(4) .
O11 Cd3 C117 O9 -165.5(2) 2_554
O15 Cd3 C117 O9 2.7(3) .
O12 Cd3 C117 O9 -171.8(3) 2_554
N6 Cd3 C117 C118 -143(4) .
N7 Cd3 C117 C118 48(4) 3_445
O10 Cd3 C117 C118 -55(4) .
O11 Cd3 C117 C118 -38(4) 2_554
O15 Cd3 C117 C118 130(4) .
O9 Cd3 C117 C118 127(4) .
O12 Cd3 C117 C118 -45(4) 2_554
O10 C117 C118 C127 -31.7(6) .
O9 C117 C118 C127 146.1(4) .
Cd3 C117 C118 C127 21(4) .
O10 C117 C118 C119 151.0(4) .
O9 C117 C118 C119 -31.3(6) .
Cd3 C117 C118 C119 -156(4) .
C127 C118 C119 C120 176.1(4) .
C117 C118 C119 C120 -6.6(7) .
C127 C118 C119 C124 -3.5(6) .
C117 C118 C119 C124 173.8(4) .
C118 C119 C120 C121 179.9(4) .
C124 C119 C120 C121 -0.5(7) .
C119 C120 C121 C122 -1.8(7) .
C120 C121 C122 C123 2.5(7) .
C121 C122 C123 C124 -0.9(7) .
C122 C123 C124 C125 -179.7(4) .
C122 C123 C124 C119 -1.3(7) .
C120 C119 C124 C125 -179.5(4) .
C118 C119 C124 C125 0.1(6) .
C120 C119 C124 C123 2.0(6) .
C118 C119 C124 C123 -178.4(4) .
C123 C124 C125 C126 -179.6(4) .
C119 C124 C125 C126 2.1(6) .
C123 C124 C125 C128 -0.7(7) .
C119 C124 C125 C128 -179.0(4) .
C124 C125 C126 C127 -1.0(7) .
C128 C125 C126 C127 -180.0(4) .
C119 C118 C127 C126 4.7(7) .
C117 C118 C127 C126 -172.7(4) .
C125 C126 C127 C118 -2.5(7) .
Cd3 O11 C128 O12 -8.5(4) 2
Cd3 O11 C128 C125 170.6(4) 2
Cd4 O12 C128 O11 152.1(5) 2
Cd3 O12 C128 O11 8.2(4) 2
Cd4 O12 C128 C125 -27.0(10) 2
Cd3 O12 C128 C125 -170.9(3) 2
C126 C125 C128 O11 159.4(4) .
C124 C125 C128 O11 -19.6(7) .
C126 C125 C128 O12 -21.6(6) .
C124 C125 C128 O12 159.5(4) .
Cd2 O14 C129 O13 -4.7(4) .
Cd2 O14 C129 C130 173.4(4) .
Cd2 O13 C129 O14 5.1(4) .
Cd2 O13 C129 C130 -173.1(3) .
O4 Cd2 C129 O14 10.0(3) 3_455
N2 Cd2 C129 O14 -91.1(2) 3
O8 Cd2 C129 O14 165.1(2) 4_455
O13 Cd2 C129 O14 -175.3(4) .
N3 Cd2 C129 O14 86.3(2) .
O4 Cd2 C129 O13 -174.6(2) 3_455
N2 Cd2 C129 O13 84.3(3) 3
O8 Cd2 C129 O13 -19.5(3) 4_455
N3 Cd2 C129 O13 -98.4(3) .
O14 Cd2 C129 O13 175.3(4) .
O4 Cd2 C129 C130 -131.8(18) 3_455
N2 Cd2 C129 C130 127.1(19) 3
O8 Cd2 C129 C130 23.3(19) 4_455
O13 Cd2 C129 C130 42.8(18) .
N3 Cd2 C129 C130 -55.6(19) .
O14 Cd2 C129 C130 -142(2) .
O14 C129 C130 C131 -144.1(4) .
O13 C129 C130 C131 34.1(6) .
Cd2 C129 C130 C131 -5(2) .
O14 C129 C130 C139 37.8(6) .
O13 C129 C130 C139 -143.9(4) .
Cd2 C129 C130 C139 176.6(16) .
C139 C130 C131 C132 -0.3(6) .
C129 C130 C131 C132 -178.5(4) .
C130 C131 C132 C133 0.3(6) .
C131 C132 C133 C134 0.0(6) .
C131 C132 C133 C140 176.4(4) .
C132 C133 C134 C139 -0.3(6) .
C140 C133 C134 C139 -176.5(4) .
C132 C133 C134 C135 178.7(4) .
C140 C133 C134 C135 2.6(7) .
C139 C134 C135 C136 1.2(7) .
C133 C134 C135 C136 -177.8(4) .
C134 C135 C136 C137 -2.0(8) .
C135 C136 C137 C138 2.4(8) .
C136 C137 C138 C139 -1.9(8) .
C135 C134 C139 C138 -0.7(6) .
C133 C134 C139 C138 178.4(4) .
C135 C134 C139 C130 -178.7(4) .
C133 C134 C139 C130 0.4(6) .
C137 C138 C139 C134 1.1(7) .
C137 C138 C139 C130 179.0(4) .
C131 C130 C139 C134 -0.1(6) .
C129 C130 C139 C134 177.9(4) .
C131 C130 C139 C138 -178.0(4) .
C129 C130 C139 C138 0.0(6) .
Cd4 O16 C140 O15 -14.5(4) .
Cd4 O16 C140 C133 164.3(3) .
Cd3 O15 C140 O16 151.2(5) .
Cd4 O15 C140 O16 14.1(4) .
Cd3 O15 C140 C133 -27.6(9) .
Cd4 O15 C140 C133 -164.8(3) .
C132 C133 C140 O16 160.7(4) .
C134 C133 C140 O16 -23.0(6) .
C132 C133 C140 O15 -20.5(6) .
C134 C133 C140 O15 155.8(4) .

loop_
_platon_squeeze_void_nr
_platon_squeeze_void_average_x
_platon_squeeze_void_average_y
_platon_squeeze_void_average_z
_platon_squeeze_void_volume
_platon_squeeze_void_count_electrons
_platon_squeeze_void_content
1 0.074 0.255 -0.249 9833 1880 ' '
